data_1569290
loop_
_publ_author_name
'Ma, Xinyuan'
'Voloshkin, Vladislav A.'
'Martynova, Ekaterina A.'
'Beli\<s, Marek'
'Peng, Min'
'Villa, Marco'
'Tzouras, Nikolaos V.'
'Janssens, Wim'
'Van Hecke, Kristof'
'Ceroni, Paola'
'Nolan, Steven P.'

_publ_section_title
;
 Novel dinuclear NHC--gold(i)-amido complexes and their application in
 energy transfer photocatalysis
;
_journal_issue 14
_journal_name_full 'Catalysis Science &amp; Technology'
_journal_page_first 4168
_journal_page_last 4175
_journal_paper_doi 10.1039/D3CY00716B
_journal_volume 13
_journal_year 2023
_chemical_formula_moiety 'C56 H50 Au2 N6'
_chemical_formula_sum 'C56 H50 Au2 N6'
_chemical_formula_weight 1200.96
_chemical_name_systematic XM487-2
_space_group_crystal_system monoclinic
_space_group_IT_number 15
_space_group_name_Hall '-C 2yc'
_space_group_name_H-M_alt 'C 1 2/c 1'
_atom_sites_solution_hydrogens geom
_atom_sites_solution_primary dual
_audit_creation_date 2022-03-04
_audit_creation_method
;
Olex2 1.3
(compiled 2020.11.12 svn.r5f609507 for OlexSys, GUI svn.r6408)
;
_audit_update_record
;
2022-10-18 deposited with the CCDC.	2023-06-19 downloaded from the CCDC.
;
_cell_angle_alpha 90
_cell_angle_beta 101.3770(10)
_cell_angle_gamma 90
_cell_formula_units_Z 20
_cell_length_a 27.2565(3)
_cell_length_b 17.0998(2)
_cell_length_c 52.0080(6)
_cell_measurement_reflns_used 44549
_cell_measurement_temperature 100(2)
_cell_measurement_theta_max 28.2860
_cell_measurement_theta_min 2.8060
_cell_volume 23763.6(5)
_computing_cell_refinement 'CrysAlisPro 1.171.40.67a (Rigaku OD, 2019)'
_computing_data_collection 'CrysAlisPro 1.171.40.67a (Rigaku OD, 2019)'
_computing_data_reduction 'CrysAlisPro 1.171.40.67a (Rigaku OD, 2019)'
_computing_molecular_graphics 'Olex2 1.3 (Dolomanov et al., 2009)'
_computing_publication_material 'Olex2 1.3 (Dolomanov et al., 2009)'
_computing_structure_refinement 'SHELXL 2018/3 (Sheldrick, 2015)'
_computing_structure_solution 'SHELXT  (Sheldrick, 2015)'
_diffrn_ambient_environment N~2~
_diffrn_ambient_temperature 100(2)
_diffrn_detector 'CCD plate'
_diffrn_detector_area_resol_mean 10.4839
_diffrn_detector_type Atlas
_diffrn_measured_fraction_theta_full 0.999
_diffrn_measured_fraction_theta_max 0.871
_diffrn_measurement_details
;
List of Runs (angles in degrees, time in seconds):

  # Type    Start    End  Width  t~exp~   \w     \q     \k     \f   Frames
#--------------------------------------------------------------------------
  1  \w    -37.00  63.50   0.75   20.00    --   -8.69  57.00 120.00  134
  2  \w    -82.00  18.50   0.75   20.00    --   -8.69 -57.00 -30.00  134
  3  \w    -20.00  80.50   0.75   20.00    --    7.83  57.00-150.00  134
  4  \w    -15.00  10.50   0.75   20.00    --    7.83 -99.00 -90.00   34
  5  \w      2.00  51.50   0.75   20.00    --    7.83-120.00  38.00   66
;
_diffrn_measurement_device 'four-circle diffractometer'
_diffrn_measurement_device_type 'SuperNova, Dual, Cu at home/near, Atlas'
_diffrn_measurement_method '\w scans'
_diffrn_orient_matrix_type 'CrysAlisPro convention (1999,Acta A55,543-557)'
_diffrn_orient_matrix_UB_11 0.0131455000
_diffrn_orient_matrix_UB_12 -0.0068373000
_diffrn_orient_matrix_UB_13 0.0129938000
_diffrn_orient_matrix_UB_21 0.0005420000
_diffrn_orient_matrix_UB_22 -0.0406244000
_diffrn_orient_matrix_UB_23 -0.0026737000
_diffrn_orient_matrix_UB_31 0.0230593000
_diffrn_orient_matrix_UB_32 0.0048285000
_diffrn_orient_matrix_UB_33 -0.0041848000
_diffrn_radiation_monochromator mirror
_diffrn_radiation_probe x-ray
_diffrn_radiation_type 'Mo K\a'
_diffrn_radiation_wavelength 0.71073
_diffrn_reflns_av_R_equivalents 0.0723
_diffrn_reflns_av_unetI/netI 0.0749
_diffrn_reflns_Laue_measured_fraction_full 0.999
_diffrn_reflns_Laue_measured_fraction_max 0.871
_diffrn_reflns_limit_h_max 32
_diffrn_reflns_limit_h_min -36
_diffrn_reflns_limit_k_max 22
_diffrn_reflns_limit_k_min -22
_diffrn_reflns_limit_l_max 65
_diffrn_reflns_limit_l_min -69
_diffrn_reflns_number 123620
_diffrn_reflns_point_group_measured_fraction_full 0.999
_diffrn_reflns_point_group_measured_fraction_max 0.871
_diffrn_reflns_theta_full 25.242
_diffrn_reflns_theta_max 28.763
_diffrn_reflns_theta_min 2.513
_diffrn_source 'micro-focus sealed X-ray tube'
_diffrn_source_type 'SuperNova (Mo) X-ray Source'
_exptl_absorpt_coefficient_mu 6.211
_exptl_absorpt_correction_T_max 1.000
_exptl_absorpt_correction_T_min 0.680
_exptl_absorpt_correction_type gaussian
_exptl_absorpt_process_details
;
CrysAlisPro 1.171.40.67a (Rigaku Oxford Diffraction, 2019)
Numerical absorption correction based on gaussian integration over
			a multifaceted crystal model
Empirical absorption correction using spherical harmonics,
 implemented in SCALE3 ABSPACK scaling algorithm.
;
_exptl_crystal_colour 'clear colourless'
_exptl_crystal_colour_lustre clear
_exptl_crystal_colour_primary colourless
_exptl_crystal_density_diffrn 1.678
_exptl_crystal_description irregular
_exptl_crystal_F_000 11720
_exptl_crystal_preparation Synthesis
_exptl_crystal_recrystallization_method 'Hexane/DCM diffusion'
_exptl_crystal_size_max 0.217
_exptl_crystal_size_mid 0.114
_exptl_crystal_size_min 0.103
_refine_diff_density_max 2.006
_refine_diff_density_min -1.374
_refine_diff_density_rms 0.191
_refine_ls_extinction_method none
_refine_ls_goodness_of_fit_ref 1.031
_refine_ls_hydrogen_treatment constr
_refine_ls_matrix_type full
_refine_ls_number_parameters 1457
_refine_ls_number_reflns 26919
_refine_ls_number_restraints 0
_refine_ls_restrained_S_all 1.031
_refine_ls_R_factor_all 0.0842
_refine_ls_R_factor_gt 0.0583
_refine_ls_shift/su_max 0.004
_refine_ls_shift/su_mean 0.000
_refine_ls_structure_factor_coef Fsqd
_refine_ls_weighting_details 'w=1/[\s^2^(Fo^2^)+(0.0079P)^2^+596.2996P] where P=(Fo^2^+2Fc^2^)/3'
_refine_ls_weighting_scheme calc
_refine_ls_wR_factor_gt 0.0932
_refine_ls_wR_factor_ref 0.1014
_reflns_Friedel_coverage 0.000
_reflns_number_gt 21244
_reflns_number_total 26919
_reflns_threshold_expression 'I > 2\s(I)'
_cod_data_source_file d3cy00716b2.cif
_cod_data_source_block xm487-2
_cod_depositor_comments 'Adding full bibliography for 1569289--1569290.cif.'
_cod_database_code 1569290
_shelx_shelxl_version_number 2018/3
_chemical_oxdiff_formula 'C56 H50 Au2 N6 '
_shelx_space_group_comment
;
The symmetry employed for this shelxl refinement is uniquely defined
by the following loop, which should always be used as a source of
symmetry information in preference to the above space-group names.
They are only intended as comments.
;
_reflns_odcompleteness_completeness 99.87
_reflns_odcompleteness_iscentric 1
_reflns_odcompleteness_theta 25.07
_olex2_refinement_description
;
1. Fixed Uiso
 At 1.2 times of:
  All C(H) groups, All C(H,H) groups
 At 1.5 times of:
  All C(H,H,H) groups
2.a Secondary CH2 refined with riding coordinates:
 C25(H25A,H25B), C32(H32A,H32B), C81(H81A,H81B), C88(H88A,H88B), C137(H13J,H13K)
2.b Aromatic/amide H refined with riding coordinates:
 C2(H2), C3(H3), C4(H4), C5(H5), C8(H8), C9(H9), C10(H10), C11(H11), C14(H14),
 C15(H15), C18(H18), C20(H20), C27(H27), C29(H29), C30(H30), C31(H31), C34(H34),
  C35(H35), C38(H38), C40(H40), C46(H46), C47(H47), C48(H48), C49(H49),
 C52(H52), C53(H53), C54(H54), C55(H55), C58(H58), C59(H59), C60(H60), C61(H61),
  C64(H64), C65(H65), C66(H66), C67(H67), C70(H70), C71(H71), C74(H74),
 C76(H76), C83(H83), C85(H85), C86(H86), C87(H87), C90(H90), C91(H91), C94(H94),
  C96(H96), C102(H102), C103(H103), C104(H104), C105(H105), C108(H108),
 C109(H109), C110(H110), C111(H111), C114(H114), C115(H115), C116(H116),
 C117(H117), C120(H120), C121(H121), C122(H122), C123(H123), C126(H126),
 C127(H127), C130(H130), C132(H132), C139(H139), C140(H140), C141(H141)
2.c Idealised Me refined as rotating group:
 C22(H22A,H22B,H22C), C23(H23A,H23B,H23C), C24(H24A,H24B,H24C), C42(H42A,H42B,
 H42C), C43(H43A,H43B,H43C), C44(H44A,H44B,H44C), C78(H78A,H78B,H78C), C79(H79A,
 H79B,H79C), C80(H80A,H80B,H80C), C98(H98A,H98B,H98C), C99(H99A,H99B,H99C),
 C100(H10A,H10B,H10C), C134(H13A,H13B,H13C), C135(H13D,H13E,H13F), C136(H13G,
 H13H,H13I)
;
_olex2_date_sample_data_collection 2022-03-03
_olex2_exptl_crystal_mounting_method 'Litho loop'
_olex2_submission_original_sample_id XM487-2
_olex2_submission_special_instructions 'No special instructions were received'
_oxdiff_exptl_absorpt_empirical_details
;
Empirical correction (ABSPACK) includes:
- Absorption correction using spherical harmonics
- Frame scaling
- B-factor correction
;
_oxdiff_exptl_absorpt_empirical_full_max 1.405
_oxdiff_exptl_absorpt_empirical_full_min 0.799

loop_
_space_group_symop_operation_xyz
'x, y, z'
'-x, y, -z+1/2'
'x+1/2, y+1/2, z'
'-x+1/2, y+1/2, -z+1/2'
'-x, -y, -z'
'x, -y, z-1/2'
'-x+1/2, -y+1/2, -z'
'x+1/2, -y+1/2, z-1/2'

loop_
_atom_site_label
_atom_site_type_symbol
_atom_site_fract_x
_atom_site_fract_y
_atom_site_fract_z
_atom_site_U_iso_or_equiv
_atom_site_adp_type
_atom_site_occupancy
_atom_site_site_symmetry_order
_atom_site_calc_flag
_atom_site_refinement_flags_posn
_atom_site_refinement_flags_adp
_atom_site_refinement_flags_occupancy
_atom_site_disorder_assembly
_atom_site_disorder_group
Au1 Au 0.68565(2) 0.84903(2) 0.49795(2) 0.01952(7) Uani 1 1 d . . . . .
Au2 Au 0.49555(2) 0.81479(2) 0.40844(2) 0.02228(7) Uani 1 1 d . . . . .
Au3 Au 0.37642(2) 0.61193(2) 0.38857(2) 0.02002(7) Uani 1 1 d . . . . .
Au4 Au 0.20289(2) 0.63055(2) 0.30234(2) 0.02025(7) Uani 1 1 d . . . . .
Au5 Au 0.08394(2) 0.83252(2) 0.28821(2) 0.01779(7) Uani 1 1 d . . . . .
N1 N 0.6970(2) 0.8915(4) 0.53484(12) 0.0207(14) Uani 1 1 d . . . . .
N2 N 0.6811(2) 0.8576(4) 0.44041(12) 0.0246(15) Uani 1 1 d . . . . .
N3 N 0.6781(2) 0.7382(4) 0.45213(13) 0.0227(15) Uani 1 1 d . . . . .
N4 N 0.4838(2) 0.7180(4) 0.45572(14) 0.0248(16) Uani 1 1 d . . . . .
N5 N 0.4769(2) 0.8406(4) 0.46208(13) 0.0236(15) Uani 1 1 d . . . . .
N6 N 0.5015(2) 0.8518(4) 0.37230(13) 0.0247(15) Uani 1 1 d . . . . .
N7 N 0.3736(2) 0.5801(4) 0.42533(12) 0.0221(15) Uani 1 1 d . . . . .
N8 N 0.3764(2) 0.5756(4) 0.33340(13) 0.0251(16) Uani 1 1 d . . . . .
N9 N 0.3796(2) 0.6997(4) 0.33813(13) 0.0235(15) Uani 1 1 d . . . . .
N10 N 0.1904(2) 0.7348(4) 0.34698(13) 0.0244(15) Uani 1 1 d . . . . .
N11 N 0.1800(2) 0.6136(4) 0.35568(13) 0.0295(17) Uani 1 1 d . . . . .
N12 N 0.2099(2) 0.5924(4) 0.26634(13) 0.0232(15) Uani 1 1 d . . . . .
N13 N 0.0793(2) 0.8654(4) 0.32489(12) 0.0211(14) Uani 1 1 d . . . . .
N14 N 0.0953(3) 0.8673(4) 0.23432(13) 0.0245(16) Uani 1 1 d . . . . .
N15 N 0.0917(2) 0.7433(4) 0.23871(14) 0.0243(15) Uani 1 1 d . . . . .
C1 C 0.7195(3) 0.9634(5) 0.54160(16) 0.0235(18) Uani 1 1 d . . . . .
C2 C 0.7274(3) 1.0256(5) 0.52534(17) 0.0277(19) Uani 1 1 d . . . . .
H2 H 0.715746 1.022238 0.506906 0.033 Uiso 1 1 calc R U . . .
C3 C 0.7516(3) 1.0904(5) 0.53607(17) 0.031(2) Uani 1 1 d . . . . .
H3 H 0.757556 1.131840 0.524908 0.037 Uiso 1 1 calc R U . . .
C4 C 0.7684(3) 1.0980(5) 0.56347(17) 0.031(2) Uani 1 1 d . . . . .
H4 H 0.784760 1.144462 0.570625 0.038 Uiso 1 1 calc R U . . .
C5 C 0.7606(3) 1.0374(5) 0.57969(16) 0.0254(19) Uani 1 1 d . . . . .
H5 H 0.772067 1.042188 0.598093 0.030 Uiso 1 1 calc R U . . .
C6 C 0.7363(3) 0.9691(5) 0.56946(16) 0.0255(19) Uani 1 1 d . . . . .
C7 C 0.7229(3) 0.8967(5) 0.58003(16) 0.0231(18) Uani 1 1 d . . . . .
C8 C 0.7289(3) 0.8657(5) 0.60520(16) 0.0262(19) Uani 1 1 d . . . . .
H8 H 0.744763 0.895168 0.619995 0.031 Uiso 1 1 calc R U . . .
C9 C 0.7111(3) 0.7908(5) 0.60827(18) 0.031(2) Uani 1 1 d . . . . .
H9 H 0.715158 0.769317 0.625398 0.037 Uiso 1 1 calc R U . . .
C10 C 0.6875(3) 0.7463(5) 0.58682(18) 0.033(2) Uani 1 1 d . . . . .
H10 H 0.675559 0.695375 0.589616 0.040 Uiso 1 1 calc R U . . .
C11 C 0.6812(3) 0.7755(5) 0.56158(17) 0.0273(19) Uani 1 1 d . . . . .
H11 H 0.665090 0.745392 0.546987 0.033 Uiso 1 1 calc R U . . .
C12 C 0.6993(3) 0.8512(5) 0.55810(15) 0.0210(17) Uani 1 1 d . . . . .
C13 C 0.6802(3) 0.8124(5) 0.46150(15) 0.0203(17) Uani 1 1 d . . . . .
C14 C 0.6798(3) 0.8117(6) 0.41809(17) 0.034(2) Uani 1 1 d . . . . .
H14 H 0.680200 0.829721 0.400860 0.041 Uiso 1 1 calc R U . . .
C15 C 0.6778(3) 0.7379(5) 0.42565(17) 0.031(2) Uani 1 1 d . . . . .
H15 H 0.676416 0.692973 0.414779 0.038 Uiso 1 1 calc R U . . .
C16 C 0.6854(3) 0.9417(5) 0.44122(16) 0.0240(18) Uani 1 1 d . . . . .
C17 C 0.7310(3) 0.9755(5) 0.45274(16) 0.0259(19) Uani 1 1 d . . . . .
C18 C 0.7333(3) 1.0558(5) 0.45502(16) 0.0276(19) Uani 1 1 d . . . . .
H18 H 0.764197 1.079475 0.462777 0.033 Uiso 1 1 calc R U . . .
C19 C 0.6917(3) 1.1035(5) 0.44629(16) 0.0276(19) Uani 1 1 d . . . . .
C20 C 0.6479(3) 1.0674(5) 0.43458(17) 0.033(2) Uani 1 1 d . . . . .
H20 H 0.619420 1.098857 0.428223 0.039 Uiso 1 1 calc R U . . .
C21 C 0.6437(3) 0.9869(5) 0.43166(16) 0.0279(19) Uani 1 1 d . . . . .
C22 C 0.7771(3) 0.9268(5) 0.4621(2) 0.038(2) Uani 1 1 d . . . . .
H22A H 0.802332 0.939059 0.451643 0.057 Uiso 1 1 calc R U . . .
H22B H 0.768453 0.871238 0.460249 0.057 Uiso 1 1 calc R U . . .
H22C H 0.790658 0.938571 0.480617 0.057 Uiso 1 1 calc R U . . .
C23 C 0.6958(4) 1.1904(5) 0.4490(2) 0.044(3) Uani 1 1 d . . . . .
H23A H 0.714636 1.210984 0.436263 0.066 Uiso 1 1 calc R U . . .
H23B H 0.713281 1.203682 0.466792 0.066 Uiso 1 1 calc R U . . .
H23C H 0.662245 1.213427 0.445735 0.066 Uiso 1 1 calc R U . . .
C24 C 0.5951(3) 0.9497(6) 0.41715(19) 0.040(2) Uani 1 1 d . . . . .
H24A H 0.598778 0.934987 0.399410 0.060 Uiso 1 1 calc R U . . .
H24B H 0.567638 0.987255 0.416079 0.060 Uiso 1 1 calc R U . . .
H24C H 0.587803 0.902983 0.426636 0.060 Uiso 1 1 calc R U . . .
C25 C 0.6770(3) 0.6679(5) 0.46834(17) 0.0241(18) Uani 1 1 d . . . . .
H25A H 0.678354 0.683881 0.486766 0.029 Uiso 1 1 calc R U . . .
H25B H 0.706905 0.635700 0.467785 0.029 Uiso 1 1 calc R U . . .
C26 C 0.6308(3) 0.6196(5) 0.45917(15) 0.0212(17) Uani 1 1 d . . . . .
C27 C 0.5834(3) 0.6535(5) 0.45553(14) 0.0183(16) Uani 1 1 d . . . . .
H27 H 0.580409 0.708069 0.458303 0.022 Uiso 1 1 calc R U . . .
C28 C 0.5404(3) 0.6087(5) 0.44791(15) 0.0214(17) Uani 1 1 d . . . . .
C29 C 0.5457(3) 0.5295(5) 0.44395(16) 0.031(2) Uani 1 1 d . . . . .
H29 H 0.516634 0.498033 0.438906 0.037 Uiso 1 1 calc R U . . .
C30 C 0.5924(3) 0.4950(5) 0.44718(16) 0.029(2) Uani 1 1 d . . . . .
H30 H 0.595199 0.440490 0.444270 0.034 Uiso 1 1 calc R U . . .
C31 C 0.6355(3) 0.5403(5) 0.45473(16) 0.0265(19) Uani 1 1 d . . . . .
H31 H 0.667680 0.517057 0.456792 0.032 Uiso 1 1 calc R U . . .
C32 C 0.4887(3) 0.6434(5) 0.44276(18) 0.030(2) Uani 1 1 d . . . . .
H32A H 0.477690 0.650738 0.423607 0.036 Uiso 1 1 calc R U . . .
H32B H 0.465602 0.605307 0.448444 0.036 Uiso 1 1 calc R U . . .
C33 C 0.4851(3) 0.7881(5) 0.44405(16) 0.0227(18) Uani 1 1 d . . . . .
C34 C 0.4746(3) 0.7263(6) 0.48071(18) 0.035(2) Uani 1 1 d . . . . .
H34 H 0.471909 0.685472 0.492743 0.042 Uiso 1 1 calc R U . . .
C35 C 0.4702(3) 0.8023(5) 0.48469(17) 0.031(2) Uani 1 1 d . . . . .
H35 H 0.463641 0.826156 0.500156 0.037 Uiso 1 1 calc R U . . .
C36 C 0.4730(3) 0.9239(5) 0.45750(17) 0.029(2) Uani 1 1 d . . . . .
C37 C 0.5152(3) 0.9701(5) 0.46561(17) 0.029(2) Uani 1 1 d . . . . .
C38 C 0.5100(3) 1.0492(5) 0.45979(18) 0.034(2) Uani 1 1 d . . . . .
H38 H 0.538494 1.081818 0.464595 0.041 Uiso 1 1 calc R U . . .
C39 C 0.4651(3) 1.0834(5) 0.44726(17) 0.033(2) Uani 1 1 d . . . . .
C40 C 0.4241(3) 1.0342(5) 0.44005(17) 0.033(2) Uani 1 1 d . . . . .
H40 H 0.393014 1.055995 0.431662 0.039 Uiso 1 1 calc R U . . .
C41 C 0.4270(3) 0.9545(5) 0.44466(17) 0.0276(19) Uani 1 1 d . . . . .
C42 C 0.5639(3) 0.9372(5) 0.48066(18) 0.033(2) Uani 1 1 d . . . . .
H42A H 0.561018 0.927292 0.498854 0.050 Uiso 1 1 calc R U . . .
H42B H 0.590961 0.974747 0.480345 0.050 Uiso 1 1 calc R U . . .
H42C H 0.571452 0.888047 0.472517 0.050 Uiso 1 1 calc R U . . .
C43 C 0.4613(4) 1.1695(5) 0.4414(2) 0.046(3) Uani 1 1 d . . . . .
H43A H 0.492985 1.194972 0.449152 0.069 Uiso 1 1 calc R U . . .
H43B H 0.434222 1.192067 0.448943 0.069 Uiso 1 1 calc R U . . .
H43C H 0.454218 1.177515 0.422403 0.069 Uiso 1 1 calc R U . . .
C44 C 0.3820(3) 0.9036(6) 0.4355(2) 0.043(3) Uani 1 1 d . . . . .
H44A H 0.388637 0.868128 0.421748 0.065 Uiso 1 1 calc R U . . .
H44B H 0.353027 0.936441 0.428441 0.065 Uiso 1 1 calc R U . . .
H44C H 0.375040 0.872888 0.450269 0.065 Uiso 1 1 calc R U . . .
C45 C 0.4824(3) 0.9240(5) 0.36322(16) 0.0233(18) Uani 1 1 d . . . . .
C46 C 0.4687(3) 0.9860(5) 0.37798(17) 0.0273(19) Uani 1 1 d . . . . .
H46 H 0.473754 0.982848 0.396550 0.033 Uiso 1 1 calc R U . . .
C47 C 0.4478(3) 1.0516(5) 0.36479(18) 0.034(2) Uani 1 1 d . . . . .
H47 H 0.438324 1.094139 0.374502 0.041 Uiso 1 1 calc R U . . .
C48 C 0.4402(4) 1.0571(5) 0.33737(19) 0.039(2) Uani 1 1 d . . . . .
H48 H 0.424652 1.102366 0.328774 0.046 Uiso 1 1 calc R U . . .
C49 C 0.4550(3) 0.9973(5) 0.32280(18) 0.034(2) Uani 1 1 d . . . . .
H49 H 0.450935 1.001777 0.304290 0.040 Uiso 1 1 calc R U . . .
C50 C 0.4762(3) 0.9294(5) 0.33578(16) 0.0241(18) Uani 1 1 d . . . . .
C51 C 0.4928(3) 0.8559(5) 0.32748(17) 0.030(2) Uani 1 1 d . . . . .
C52 C 0.4957(3) 0.8239(6) 0.30280(18) 0.037(2) Uani 1 1 d . . . . .
H52 H 0.486060 0.853904 0.287249 0.044 Uiso 1 1 calc R U . . .
C53 C 0.5126(3) 0.7493(7) 0.3017(2) 0.046(3) Uani 1 1 d . . . . .
H53 H 0.514374 0.727230 0.285130 0.056 Uiso 1 1 calc R U . . .
C54 C 0.5276(3) 0.7039(6) 0.3246(2) 0.043(3) Uani 1 1 d . . . . .
H54 H 0.539627 0.652311 0.323154 0.051 Uiso 1 1 calc R U . . .
C55 C 0.5249(3) 0.7337(5) 0.3490(2) 0.033(2) Uani 1 1 d . . . . .
H55 H 0.534172 0.702746 0.364360 0.039 Uiso 1 1 calc R U . . .
C56 C 0.5079(3) 0.8110(5) 0.35040(17) 0.0271(19) Uani 1 1 d . . . . .
C57 C 0.3925(3) 0.5102(5) 0.43638(15) 0.0218(17) Uani 1 1 d . . . . .
C58 C 0.4082(3) 0.4446(5) 0.42399(16) 0.0258(18) Uani 1 1 d . . . . .
H58 H 0.406765 0.444180 0.405588 0.031 Uiso 1 1 calc R U . . .
C59 C 0.4257(3) 0.3810(5) 0.4391(2) 0.037(2) Uani 1 1 d . . . . .
H59 H 0.436415 0.336296 0.430892 0.044 Uiso 1 1 calc R U . . .
C60 C 0.4282(3) 0.3798(5) 0.46630(16) 0.030(2) Uani 1 1 d . . . . .
H60 H 0.440043 0.334601 0.476230 0.036 Uiso 1 1 calc R U . . .
C61 C 0.4135(3) 0.4440(5) 0.47837(17) 0.029(2) Uani 1 1 d . . . . .
H61 H 0.415739 0.443564 0.496828 0.035 Uiso 1 1 calc R U . . .
C62 C 0.3955(3) 0.5098(5) 0.46410(15) 0.0225(18) Uani 1 1 d . . . . .
C63 C 0.3751(3) 0.5841(5) 0.46960(17) 0.0259(19) Uani 1 1 d . . . . .
C64 C 0.3657(3) 0.6191(6) 0.49250(18) 0.036(2) Uani 1 1 d . . . . .
H64 H 0.373199 0.592155 0.508772 0.044 Uiso 1 1 calc R U . . .
C65 C 0.3451(4) 0.6942(6) 0.4911(2) 0.048(3) Uani 1 1 d . . . . .
H65 H 0.338889 0.718644 0.506509 0.058 Uiso 1 1 calc R U . . .
C66 C 0.3337(4) 0.7332(6) 0.4674(2) 0.046(3) Uani 1 1 d . . . . .
H66 H 0.319814 0.784277 0.466754 0.055 Uiso 1 1 calc R U . . .
C67 C 0.3422(3) 0.6991(5) 0.44447(18) 0.030(2) Uani 1 1 d . . . . .
H67 H 0.333988 0.726846 0.428367 0.037 Uiso 1 1 calc R U . . .
C68 C 0.3628(3) 0.6241(5) 0.44493(16) 0.0200(17) Uani 1 1 d . . . . .
C69 C 0.3791(3) 0.6325(5) 0.35161(15) 0.0194(17) Uani 1 1 d . . . . .
C70 C 0.3749(4) 0.6078(5) 0.30877(18) 0.036(2) Uani 1 1 d . . . . .
H70 H 0.372350 0.580325 0.292682 0.043 Uiso 1 1 calc R U . . .
C71 C 0.3776(4) 0.6843(5) 0.31222(19) 0.041(2) Uani 1 1 d . . . . .
H71 H 0.378084 0.722201 0.298903 0.049 Uiso 1 1 calc R U . . .
C72 C 0.3815(3) 0.4940(5) 0.33971(16) 0.0233(18) Uani 1 1 d . . . . .
C73 C 0.4293(3) 0.4664(5) 0.35199(17) 0.0265(19) Uani 1 1 d . . . . .
C74 C 0.4332(3) 0.3878(5) 0.35899(16) 0.0269(19) Uani 1 1 d . . . . .
H74 H 0.465003 0.367922 0.367096 0.032 Uiso 1 1 calc R U . . .
C75 C 0.3928(3) 0.3373(5) 0.35471(15) 0.0239(18) Uani 1 1 d . . . . .
C76 C 0.3468(3) 0.3661(5) 0.34216(16) 0.0266(19) Uani 1 1 d . . . . .
H76 H 0.318898 0.331755 0.338853 0.032 Uiso 1 1 calc R U . . .
C77 C 0.3400(3) 0.4448(5) 0.33412(15) 0.0231(18) Uani 1 1 d . . . . .
C78 C 0.4741(3) 0.5206(5) 0.3575(2) 0.042(3) Uani 1 1 d . . . . .
H78A H 0.473249 0.551144 0.373307 0.063 Uiso 1 1 calc R U . . .
H78B H 0.473051 0.556009 0.342557 0.063 Uiso 1 1 calc R U . . .
H78C H 0.504940 0.489631 0.360070 0.063 Uiso 1 1 calc R U . . .
C79 C 0.3988(3) 0.2532(5) 0.36280(18) 0.034(2) Uani 1 1 d . . . . .
H79A H 0.393344 0.247613 0.380776 0.051 Uiso 1 1 calc R U . . .
H79B H 0.432678 0.235660 0.361974 0.051 Uiso 1 1 calc R U . . .
H79C H 0.374293 0.221396 0.350937 0.051 Uiso 1 1 calc R U . . .
C80 C 0.2907(3) 0.4740(5) 0.31932(17) 0.031(2) Uani 1 1 d . . . . .
H80A H 0.292515 0.481152 0.300830 0.046 Uiso 1 1 calc R U . . .
H80B H 0.282924 0.524166 0.326719 0.046 Uiso 1 1 calc R U . . .
H80C H 0.264525 0.435976 0.320727 0.046 Uiso 1 1 calc R U . . .
C81 C 0.3872(3) 0.7763(5) 0.35059(18) 0.0276(19) Uani 1 1 d . . . . .
H81A H 0.410083 0.806793 0.341819 0.033 Uiso 1 1 calc R U . . .
H81B H 0.404179 0.768898 0.369094 0.033 Uiso 1 1 calc R U . . .
C82 C 0.3403(3) 0.8240(5) 0.35012(15) 0.0197(17) Uani 1 1 d . . . . .
C83 C 0.2929(3) 0.7938(5) 0.34237(15) 0.0223(17) Uani 1 1 d . . . . .
H83 H 0.288677 0.740841 0.336901 0.027 Uiso 1 1 calc R U . . .
C84 C 0.2511(3) 0.8406(5) 0.34251(14) 0.0200(17) Uani 1 1 d . . . . .
C85 C 0.2568(3) 0.9166(5) 0.35089(16) 0.0254(18) Uani 1 1 d . . . . .
H85 H 0.228280 0.948080 0.351471 0.031 Uiso 1 1 calc R U . . .
C86 C 0.3041(3) 0.9467(5) 0.35843(18) 0.034(2) Uani 1 1 d . . . . .
H86 H 0.308167 0.999808 0.363832 0.040 Uiso 1 1 calc R U . . .
C87 C 0.3457(3) 0.9018(5) 0.35830(18) 0.031(2) Uani 1 1 d . . . . .
H87 H 0.378113 0.923545 0.363778 0.037 Uiso 1 1 calc R U . . .
C88 C 0.1993(3) 0.8067(5) 0.33338(18) 0.030(2) Uani 1 1 d . . . . .
H88A H 0.174222 0.846222 0.336013 0.036 Uiso 1 1 calc R U . . .
H88B H 0.194269 0.795772 0.314349 0.036 Uiso 1 1 calc R U . . .
C89 C 0.1909(3) 0.6620(5) 0.33706(16) 0.0247(18) Uani 1 1 d . . . . .
C90 C 0.1803(3) 0.7322(6) 0.37205(18) 0.034(2) Uani 1 1 d . . . . .
H90 H 0.178425 0.775411 0.383298 0.041 Uiso 1 1 calc R U . . .
C91 C 0.1736(3) 0.6574(6) 0.37726(18) 0.036(2) Uani 1 1 d . . . . .
H91 H 0.165878 0.637265 0.393015 0.043 Uiso 1 1 calc R U . . .
C92 C 0.1748(3) 0.5299(5) 0.35304(16) 0.0266(19) Uani 1 1 d . . . . .
C93 C 0.2143(3) 0.4823(5) 0.36612(16) 0.0268(19) Uani 1 1 d . . . . .
C94 C 0.2095(3) 0.4024(5) 0.36245(17) 0.030(2) Uani 1 1 d . . . . .
H94 H 0.235871 0.369182 0.370765 0.036 Uiso 1 1 calc R U . . .
C95 C 0.1673(3) 0.3691(5) 0.34693(15) 0.0277(19) Uani 1 1 d . . . . .
C96 C 0.1287(3) 0.4186(5) 0.33515(16) 0.0268(19) Uani 1 1 d . . . . .
H96 H 0.099405 0.396301 0.324865 0.032 Uiso 1 1 calc R U . . .
C97 C 0.1315(3) 0.4982(5) 0.33783(17) 0.028(2) Uani 1 1 d . . . . .
C98 C 0.2602(3) 0.5179(6) 0.38309(19) 0.041(2) Uani 1 1 d . . . . .
H98A H 0.274062 0.557930 0.373096 0.061 Uiso 1 1 calc R U . . .
H98B H 0.285246 0.477004 0.388600 0.061 Uiso 1 1 calc R U . . .
H98C H 0.250992 0.541778 0.398606 0.061 Uiso 1 1 calc R U . . .
C99 C 0.1637(3) 0.2822(5) 0.34312(19) 0.036(2) Uani 1 1 d . . . . .
H99A H 0.130080 0.264543 0.344532 0.053 Uiso 1 1 calc R U . . .
H99B H 0.188578 0.256415 0.356612 0.053 Uiso 1 1 calc R U . . .
H99C H 0.169941 0.268895 0.325732 0.053 Uiso 1 1 calc R U . . .
C100 C 0.0889(3) 0.5498(5) 0.32453(19) 0.037(2) Uani 1 1 d . . . . .
H10A H 0.080206 0.586851 0.337306 0.056 Uiso 1 1 calc R U . . .
H10B H 0.059699 0.517298 0.317498 0.056 Uiso 1 1 calc R U . . .
H10C H 0.099104 0.578680 0.310185 0.056 Uiso 1 1 calc R U . . .
C101 C 0.1892(3) 0.5219(5) 0.25693(17) 0.027(2) Uani 1 1 d . . . . .
C102 C 0.1731(3) 0.4601(5) 0.2711(2) 0.036(2) Uani 1 1 d . . . . .
H102 H 0.176537 0.462904 0.289577 0.044 Uiso 1 1 calc R U . . .
C103 C 0.1525(4) 0.3964(6) 0.2576(2) 0.054(3) Uani 1 1 d . . . . .
H103 H 0.141183 0.354280 0.266794 0.064 Uiso 1 1 calc R U . . .
C104 C 0.1476(5) 0.3913(6) 0.2303(3) 0.063(4) Uani 1 1 d . . . . .
H104 H 0.132651 0.346118 0.221395 0.076 Uiso 1 1 calc R U . . .
C105 C 0.1638(4) 0.4498(6) 0.2163(2) 0.051(3) Uani 1 1 d . . . . .
H105 H 0.160795 0.445077 0.197864 0.061 Uiso 1 1 calc R U . . .
C106 C 0.1848(3) 0.5166(5) 0.22930(19) 0.035(2) Uani 1 1 d . . . . .
C107 C 0.2039(3) 0.5895(6) 0.22182(17) 0.034(2) Uani 1 1 d . . . . .
C108 C 0.2108(4) 0.6226(7) 0.1979(2) 0.047(3) Uani 1 1 d . . . . .
H108 H 0.201877 0.593782 0.182049 0.056 Uiso 1 1 calc R U . . .
C109 C 0.2303(4) 0.6958(7) 0.1976(2) 0.052(3) Uani 1 1 d . . . . .
H109 H 0.234886 0.717340 0.181373 0.062 Uiso 1 1 calc R U . . .
C110 C 0.2437(4) 0.7398(6) 0.2204(2) 0.045(3) Uani 1 1 d . . . . .
H110 H 0.256944 0.790938 0.219525 0.054 Uiso 1 1 calc R U . . .
C111 C 0.2379(3) 0.7098(5) 0.2447(2) 0.035(2) Uani 1 1 d . . . . .
H111 H 0.247063 0.739631 0.260346 0.042 Uiso 1 1 calc R U . . .
C112 C 0.2181(3) 0.6340(5) 0.24514(17) 0.0261(19) Uani 1 1 d . . . . .
C113 C 0.0989(3) 0.9347(5) 0.33611(15) 0.0206(17) Uani 1 1 d . . . . .
C114 C 0.1165(3) 0.9976(5) 0.32316(16) 0.0227(18) Uani 1 1 d . . . . .
H114 H 0.115369 0.995892 0.304798 0.027 Uiso 1 1 calc R U . . .
C115 C 0.1355(3) 1.0624(5) 0.33785(17) 0.031(2) Uani 1 1 d . . . . .
H115 H 0.147874 1.105613 0.329555 0.038 Uiso 1 1 calc R U . . .
C116 C 0.1365(3) 1.0644(5) 0.36505(18) 0.034(2) Uani 1 1 d . . . . .
H116 H 0.149048 1.109681 0.374743 0.040 Uiso 1 1 calc R U . . .
C117 C 0.1200(3) 1.0029(5) 0.37789(17) 0.031(2) Uani 1 1 d . . . . .
H117 H 0.121333 1.005153 0.396272 0.037 Uiso 1 1 calc R U . . .
C118 C 0.1008(3) 0.9360(5) 0.36329(16) 0.0227(18) Uani 1 1 d . . . . .
C119 C 0.0803(3) 0.8625(5) 0.36940(15) 0.0224(17) Uani 1 1 d . . . . .
C120 C 0.0725(3) 0.8270(5) 0.39240(16) 0.031(2) Uani 1 1 d . . . . .
H120 H 0.080134 0.854022 0.408666 0.037 Uiso 1 1 calc R U . . .
C121 C 0.0535(3) 0.7520(5) 0.39109(19) 0.036(2) Uani 1 1 d . . . . .
H121 H 0.049341 0.726834 0.406809 0.043 Uiso 1 1 calc R U . . .
C122 C 0.0401(3) 0.7123(5) 0.36744(17) 0.031(2) Uani 1 1 d . . . . .
H122 H 0.026332 0.661237 0.367182 0.037 Uiso 1 1 calc R U . . .
C123 C 0.0468(3) 0.7465(5) 0.34421(18) 0.0284(19) Uani 1 1 d . . . . .
H123 H 0.037489 0.719437 0.328040 0.034 Uiso 1 1 calc R U . . .
C124 C 0.0675(3) 0.8215(5) 0.34494(16) 0.0212(17) Uani 1 1 d . . . . .
C125 C 0.0910(3) 0.8120(5) 0.25176(15) 0.0193(17) Uani 1 1 d . . . . .
C126 C 0.0976(4) 0.8357(5) 0.20998(18) 0.041(3) Uani 1 1 d . . . . .
H126 H 0.100057 0.863202 0.194412 0.050 Uiso 1 1 calc R U . . .
C127 C 0.0955(4) 0.7566(6) 0.21328(19) 0.040(2) Uani 1 1 d . . . . .
H127 H 0.096492 0.717913 0.200270 0.048 Uiso 1 1 calc R U . . .
C128 C 0.1008(3) 0.9496(5) 0.24051(15) 0.0228(18) Uani 1 1 d . . . . .
C129 C 0.0603(3) 1.0004(5) 0.23313(17) 0.0276(19) Uani 1 1 d . . . . .
C130 C 0.0668(3) 1.0778(5) 0.24149(17) 0.0283(19) Uani 1 1 d . . . . .
H130 H 0.039310 1.112766 0.237428 0.034 Uiso 1 1 calc R U . . .
C131 C 0.1120(3) 1.1056(5) 0.25551(16) 0.0248(18) Uani 1 1 d . . . . .
C132 C 0.1520(3) 1.0540(5) 0.26110(16) 0.0253(19) Uani 1 1 d . . . . .
H132 H 0.183531 1.073338 0.269978 0.030 Uiso 1 1 calc R U . . .
C133 C 0.1480(3) 0.9760(5) 0.25431(16) 0.0244(18) Uani 1 1 d . . . . .
C134 C 0.0114(3) 0.9711(6) 0.21728(18) 0.040(2) Uani 1 1 d . . . . .
H13A H 0.016102 0.955570 0.199790 0.059 Uiso 1 1 calc R U . . .
H13B H -0.013754 1.012743 0.215628 0.059 Uiso 1 1 calc R U . . .
H13C H -0.000018 0.925919 0.226109 0.059 Uiso 1 1 calc R U . . .
C135 C 0.1176(4) 1.1901(5) 0.26377(19) 0.037(2) Uani 1 1 d . . . . .
H13D H 0.091944 1.221441 0.252437 0.055 Uiso 1 1 calc R U . . .
H13E H 0.150844 1.208800 0.262239 0.055 Uiso 1 1 calc R U . . .
H13F H 0.113533 1.194938 0.282016 0.055 Uiso 1 1 calc R U . . .
C136 C 0.1917(3) 0.9216(5) 0.2612(2) 0.042(3) Uani 1 1 d . . . . .
H13G H 0.222420 0.952046 0.266897 0.062 Uiso 1 1 calc R U . . .
H13H H 0.194704 0.890276 0.245822 0.062 Uiso 1 1 calc R U . . .
H13I H 0.186649 0.886904 0.275461 0.062 Uiso 1 1 calc R U . . .
C137 C 0.0935(3) 0.6661(5) 0.25068(19) 0.030(2) Uani 1 1 d . . . . .
H13J H 0.109727 0.671089 0.269386 0.036 Uiso 1 1 calc R U . . .
H13K H 0.115072 0.632191 0.242197 0.036 Uiso 1 1 calc R U . . .
C138 C 0.0438(3) 0.6251(4) 0.24922(15) 0.0196(17) Uani 1 1 d . . . . .
C139 C 0.000000 0.6658(6) 0.250000 0.019(2) Uani 1 2 d S T P . .
H139 H 0.000001 0.721402 0.250001 0.023 Uiso 1 2 calc R U P . .
C140 C 0.000000 0.5046(7) 0.250000 0.026(3) Uani 1 2 d S T P . .
H140 H 0.000001 0.449001 0.250002 0.031 Uiso 1 2 calc R U P . .
C141 C 0.0435(3) 0.5442(5) 0.24928(15) 0.0251(18) Uani 1 1 d . . . . .
H141 H 0.073409 0.516079 0.248822 0.030 Uiso 1 1 calc R U . . .

loop_
_atom_site_aniso_label
_atom_site_aniso_U_11
_atom_site_aniso_U_22
_atom_site_aniso_U_33
_atom_site_aniso_U_23
_atom_site_aniso_U_13
_atom_site_aniso_U_12
Au1 0.01463(14) 0.02373(16) 0.01949(15) -0.00111(13) 0.00162(11) -0.00013(12)
Au2 0.01656(15) 0.02320(17) 0.02613(16) 0.00376(13) 0.00191(12) 0.00029(12)
Au3 0.01425(14) 0.02206(16) 0.02274(16) 0.00451(13) 0.00124(12) -0.00063(12)
Au4 0.01426(14) 0.02022(16) 0.02619(16) -0.00044(13) 0.00378(12) 0.00036(12)
Au5 0.01336(14) 0.01954(15) 0.01998(15) -0.00234(12) 0.00208(11) 0.00117(11)
N1 0.015(3) 0.027(4) 0.018(3) -0.001(3) -0.002(3) 0.002(3)
N2 0.025(4) 0.032(4) 0.019(3) -0.007(3) 0.008(3) -0.011(3)
N3 0.016(3) 0.029(4) 0.023(4) -0.004(3) 0.002(3) -0.004(3)
N4 0.013(3) 0.023(4) 0.035(4) 0.009(3) -0.003(3) 0.000(3)
N5 0.019(3) 0.027(4) 0.025(4) 0.009(3) 0.004(3) 0.008(3)
N6 0.023(4) 0.025(4) 0.025(4) 0.001(3) 0.002(3) 0.001(3)
N7 0.019(3) 0.026(4) 0.020(3) -0.001(3) -0.002(3) -0.006(3)
N8 0.027(4) 0.023(4) 0.029(4) 0.011(3) 0.015(3) 0.008(3)
N9 0.024(4) 0.017(4) 0.030(4) 0.003(3) 0.007(3) 0.004(3)
N10 0.014(3) 0.028(4) 0.031(4) -0.006(3) 0.006(3) 0.000(3)
N11 0.024(4) 0.043(5) 0.023(4) -0.002(3) 0.007(3) -0.005(3)
N12 0.024(4) 0.020(4) 0.024(4) -0.003(3) 0.002(3) 0.007(3)
N13 0.019(3) 0.025(4) 0.017(3) 0.000(3) 0.000(3) 0.003(3)
N14 0.035(4) 0.022(4) 0.021(3) -0.004(3) 0.017(3) -0.014(3)
N15 0.024(4) 0.018(4) 0.033(4) -0.006(3) 0.012(3) -0.005(3)
C1 0.021(4) 0.025(4) 0.024(4) -0.007(4) 0.004(3) 0.006(3)
C2 0.030(5) 0.029(5) 0.024(4) 0.006(4) 0.004(4) 0.006(4)
C3 0.033(5) 0.026(5) 0.033(5) 0.005(4) 0.007(4) 0.010(4)
C4 0.034(5) 0.027(5) 0.034(5) -0.009(4) 0.009(4) 0.003(4)
C5 0.022(4) 0.029(5) 0.024(4) -0.005(4) 0.002(3) 0.008(4)
C6 0.027(4) 0.023(4) 0.028(4) -0.007(4) 0.009(4) 0.007(4)
C7 0.019(4) 0.024(4) 0.027(4) 0.001(4) 0.004(3) 0.006(3)
C8 0.023(4) 0.033(5) 0.024(4) -0.001(4) 0.009(3) 0.005(4)
C9 0.028(5) 0.037(5) 0.031(5) 0.004(4) 0.014(4) 0.004(4)
C10 0.027(5) 0.033(5) 0.041(6) 0.000(4) 0.012(4) -0.006(4)
C11 0.018(4) 0.034(5) 0.033(5) 0.000(4) 0.012(4) -0.001(4)
C12 0.012(4) 0.027(4) 0.025(4) -0.002(4) 0.007(3) 0.004(3)
C13 0.010(4) 0.024(4) 0.026(4) -0.007(4) 0.003(3) -0.002(3)
C14 0.041(5) 0.043(6) 0.020(4) -0.009(4) 0.014(4) -0.014(4)
C15 0.032(5) 0.033(5) 0.031(5) -0.008(4) 0.010(4) -0.010(4)
C16 0.027(4) 0.021(4) 0.025(4) 0.005(4) 0.009(4) -0.007(4)
C17 0.023(4) 0.031(5) 0.024(4) 0.003(4) 0.007(4) -0.007(4)
C18 0.027(5) 0.033(5) 0.026(4) -0.005(4) 0.012(4) -0.015(4)
C19 0.035(5) 0.024(5) 0.026(4) 0.001(4) 0.011(4) 0.004(4)
C20 0.024(5) 0.040(6) 0.033(5) 0.001(4) 0.004(4) 0.001(4)
C21 0.033(5) 0.032(5) 0.022(4) 0.005(4) 0.013(4) -0.008(4)
C22 0.025(5) 0.033(5) 0.057(6) 0.004(5) 0.011(4) -0.013(4)
C23 0.063(7) 0.027(5) 0.045(6) -0.011(5) 0.018(5) -0.006(5)
C24 0.033(5) 0.043(6) 0.041(6) 0.001(5) 0.002(4) -0.008(4)
C25 0.012(4) 0.020(4) 0.038(5) 0.001(4) -0.001(3) -0.002(3)
C26 0.020(4) 0.022(4) 0.024(4) 0.001(3) 0.008(3) -0.001(3)
C27 0.017(4) 0.017(4) 0.021(4) -0.002(3) 0.002(3) -0.001(3)
C28 0.017(4) 0.019(4) 0.027(4) 0.007(3) 0.002(3) -0.005(3)
C29 0.035(5) 0.033(5) 0.021(4) -0.003(4) -0.003(4) -0.011(4)
C30 0.042(5) 0.015(4) 0.029(5) -0.005(4) 0.007(4) -0.005(4)
C31 0.026(4) 0.032(5) 0.022(4) -0.002(4) 0.007(4) 0.007(4)
C32 0.021(4) 0.023(5) 0.042(5) 0.012(4) -0.004(4) -0.007(4)
C33 0.010(4) 0.029(5) 0.028(4) 0.001(4) -0.001(3) 0.006(3)
C34 0.026(5) 0.039(6) 0.039(5) 0.020(5) 0.007(4) 0.010(4)
C35 0.030(5) 0.040(6) 0.023(4) 0.011(4) 0.007(4) 0.005(4)
C36 0.029(5) 0.025(5) 0.034(5) 0.008(4) 0.007(4) 0.010(4)
C37 0.025(5) 0.036(5) 0.027(5) -0.003(4) 0.008(4) 0.010(4)
C38 0.035(5) 0.030(5) 0.037(5) -0.002(4) 0.008(4) 0.008(4)
C39 0.040(5) 0.032(5) 0.029(5) 0.003(4) 0.012(4) 0.005(4)
C40 0.032(5) 0.035(5) 0.029(5) 0.011(4) 0.003(4) 0.016(4)
C41 0.023(4) 0.031(5) 0.029(5) 0.006(4) 0.007(4) 0.007(4)
C42 0.027(5) 0.035(5) 0.037(5) 0.003(4) 0.002(4) 0.007(4)
C43 0.058(7) 0.030(5) 0.053(6) 0.001(5) 0.014(5) 0.012(5)
C44 0.033(5) 0.044(6) 0.050(6) 0.009(5) 0.002(5) 0.016(5)
C45 0.014(4) 0.026(5) 0.028(4) 0.006(4) 0.000(3) -0.008(3)
C46 0.021(4) 0.028(5) 0.031(5) 0.002(4) 0.001(4) -0.009(4)
C47 0.041(5) 0.019(5) 0.039(5) -0.001(4) 0.000(4) -0.003(4)
C48 0.046(6) 0.024(5) 0.041(6) 0.007(4) -0.002(5) -0.003(4)
C49 0.029(5) 0.043(6) 0.027(5) 0.020(4) 0.002(4) -0.012(4)
C50 0.013(4) 0.030(5) 0.028(4) 0.002(4) 0.002(3) -0.008(3)
C51 0.021(4) 0.040(5) 0.031(5) -0.004(4) 0.010(4) -0.013(4)
C52 0.031(5) 0.048(6) 0.036(5) -0.008(5) 0.015(4) -0.013(4)
C53 0.033(5) 0.067(8) 0.044(6) -0.025(6) 0.020(5) -0.020(5)
C54 0.026(5) 0.044(6) 0.063(7) -0.020(5) 0.019(5) -0.007(4)
C55 0.018(4) 0.031(5) 0.052(6) 0.002(4) 0.012(4) 0.003(4)
C56 0.020(4) 0.032(5) 0.031(5) -0.004(4) 0.009(4) -0.006(4)
C57 0.016(4) 0.023(4) 0.024(4) 0.007(3) -0.003(3) -0.007(3)
C58 0.026(4) 0.028(5) 0.022(4) -0.001(4) 0.001(4) -0.005(4)
C59 0.036(5) 0.017(5) 0.056(6) 0.000(4) 0.006(5) -0.006(4)
C60 0.042(5) 0.018(4) 0.026(5) 0.010(4) -0.003(4) 0.002(4)
C61 0.027(5) 0.036(5) 0.023(4) 0.007(4) 0.001(4) -0.004(4)
C62 0.022(4) 0.021(4) 0.022(4) 0.004(3) -0.002(3) -0.006(3)
C63 0.021(4) 0.027(5) 0.030(5) 0.002(4) 0.006(4) -0.006(3)
C64 0.040(5) 0.038(6) 0.036(5) 0.003(4) 0.019(4) -0.002(4)
C65 0.056(7) 0.044(6) 0.054(7) -0.012(5) 0.031(6) -0.006(5)
C66 0.047(6) 0.038(6) 0.059(7) 0.003(5) 0.027(5) -0.001(5)
C67 0.025(5) 0.034(5) 0.035(5) 0.004(4) 0.011(4) 0.002(4)
C68 0.007(3) 0.022(4) 0.032(4) 0.004(4) 0.004(3) -0.004(3)
C69 0.013(4) 0.023(4) 0.024(4) 0.009(3) 0.007(3) 0.006(3)
C70 0.059(6) 0.027(5) 0.030(5) 0.010(4) 0.025(5) 0.016(4)
C71 0.064(7) 0.026(5) 0.042(6) 0.016(4) 0.035(5) 0.012(5)
C72 0.030(5) 0.019(4) 0.024(4) 0.009(3) 0.013(4) 0.011(4)
C73 0.023(4) 0.029(5) 0.031(5) 0.001(4) 0.012(4) 0.003(4)
C74 0.031(5) 0.025(5) 0.027(4) 0.003(4) 0.012(4) 0.017(4)
C75 0.024(4) 0.027(5) 0.023(4) 0.007(4) 0.010(3) 0.008(4)
C76 0.035(5) 0.022(4) 0.025(4) -0.007(4) 0.011(4) -0.001(4)
C77 0.023(4) 0.031(5) 0.018(4) -0.001(4) 0.012(3) 0.009(4)
C78 0.028(5) 0.027(5) 0.074(8) 0.008(5) 0.014(5) 0.008(4)
C79 0.038(5) 0.028(5) 0.037(5) 0.009(4) 0.012(4) 0.008(4)
C80 0.027(5) 0.036(5) 0.027(5) 0.000(4) -0.002(4) 0.007(4)
C81 0.020(4) 0.021(4) 0.042(5) 0.007(4) 0.006(4) -0.004(3)
C82 0.019(4) 0.022(4) 0.019(4) 0.006(3) 0.005(3) -0.003(3)
C83 0.029(4) 0.015(4) 0.021(4) -0.004(3) 0.001(3) 0.003(3)
C84 0.020(4) 0.026(4) 0.015(4) -0.002(3) 0.005(3) 0.004(3)
C85 0.025(4) 0.020(4) 0.032(5) -0.006(4) 0.005(4) 0.004(3)
C86 0.038(5) 0.021(5) 0.045(6) -0.011(4) 0.017(4) -0.007(4)
C87 0.025(5) 0.024(5) 0.044(5) -0.004(4) 0.010(4) -0.008(4)
C88 0.016(4) 0.031(5) 0.038(5) -0.001(4) -0.002(4) 0.003(4)
C89 0.015(4) 0.029(5) 0.029(4) -0.003(4) 0.001(3) -0.001(3)
C90 0.025(5) 0.040(6) 0.038(5) -0.016(4) 0.006(4) -0.005(4)
C91 0.031(5) 0.044(6) 0.031(5) -0.012(4) 0.007(4) -0.009(4)
C92 0.033(5) 0.025(5) 0.024(4) 0.003(4) 0.013(4) -0.004(4)
C93 0.021(4) 0.038(5) 0.022(4) 0.005(4) 0.006(3) -0.011(4)
C94 0.027(5) 0.029(5) 0.033(5) 0.008(4) 0.005(4) -0.003(4)
C95 0.027(5) 0.038(5) 0.019(4) 0.001(4) 0.009(4) -0.013(4)
C96 0.019(4) 0.039(5) 0.023(4) -0.002(4) 0.006(3) -0.012(4)
C97 0.015(4) 0.039(5) 0.030(5) 0.003(4) 0.005(4) -0.012(4)
C98 0.027(5) 0.052(6) 0.045(6) -0.011(5) 0.011(4) -0.010(4)
C99 0.039(5) 0.028(5) 0.040(6) 0.001(4) 0.009(4) -0.012(4)
C100 0.025(5) 0.037(5) 0.046(6) -0.004(5) -0.002(4) -0.003(4)
C101 0.023(4) 0.018(4) 0.037(5) -0.008(4) -0.004(4) 0.010(3)
C102 0.030(5) 0.019(5) 0.053(6) -0.002(4) -0.008(4) 0.006(4)
C103 0.057(7) 0.021(5) 0.069(8) 0.010(5) -0.021(6) -0.001(5)
C104 0.077(9) 0.025(6) 0.073(9) -0.023(6) -0.021(7) 0.004(6)
C105 0.062(7) 0.039(6) 0.044(6) -0.015(5) -0.007(5) 0.020(5)
C106 0.025(5) 0.033(5) 0.044(6) -0.006(4) -0.001(4) 0.013(4)
C107 0.027(5) 0.043(6) 0.030(5) -0.004(4) 0.000(4) 0.018(4)
C108 0.032(5) 0.067(8) 0.040(6) 0.006(6) 0.005(4) 0.021(5)
C109 0.040(6) 0.072(8) 0.048(7) 0.021(6) 0.021(5) 0.015(6)
C110 0.034(6) 0.046(6) 0.060(7) 0.016(6) 0.019(5) 0.001(5)
C111 0.021(5) 0.037(5) 0.047(6) 0.006(5) 0.010(4) 0.003(4)
C112 0.010(4) 0.032(5) 0.037(5) 0.000(4) 0.006(3) 0.003(3)
C113 0.012(4) 0.026(4) 0.023(4) 0.001(3) 0.001(3) 0.004(3)
C114 0.021(4) 0.023(4) 0.023(4) 0.002(3) 0.001(3) 0.006(3)
C115 0.031(5) 0.027(5) 0.035(5) 0.008(4) 0.002(4) -0.003(4)
C116 0.036(5) 0.025(5) 0.037(5) -0.002(4) -0.001(4) -0.007(4)
C117 0.036(5) 0.036(5) 0.019(4) -0.005(4) 0.006(4) 0.003(4)
C118 0.017(4) 0.025(4) 0.026(4) -0.008(4) 0.003(3) 0.005(3)
C119 0.018(4) 0.025(4) 0.025(4) -0.002(4) 0.007(3) 0.002(3)
C120 0.037(5) 0.040(6) 0.018(4) -0.004(4) 0.008(4) 0.003(4)
C121 0.033(5) 0.035(5) 0.042(6) 0.007(4) 0.014(4) 0.000(4)
C122 0.028(5) 0.028(5) 0.038(5) 0.003(4) 0.009(4) -0.010(4)
C123 0.021(4) 0.026(5) 0.039(5) 0.000(4) 0.007(4) 0.001(4)
C124 0.012(4) 0.023(4) 0.030(4) -0.005(4) 0.007(3) 0.003(3)
C125 0.013(4) 0.025(4) 0.021(4) -0.008(3) 0.005(3) -0.003(3)
C126 0.074(7) 0.032(5) 0.026(5) -0.011(4) 0.027(5) -0.023(5)
C127 0.049(6) 0.040(6) 0.040(6) -0.020(5) 0.029(5) -0.015(5)
C128 0.029(5) 0.021(4) 0.020(4) -0.003(3) 0.009(3) -0.008(3)
C129 0.024(4) 0.027(5) 0.034(5) -0.007(4) 0.011(4) -0.014(4)
C130 0.019(4) 0.032(5) 0.035(5) 0.000(4) 0.007(4) -0.002(4)
C131 0.034(5) 0.019(4) 0.026(4) -0.003(4) 0.018(4) -0.010(4)
C132 0.025(4) 0.024(5) 0.028(5) -0.003(4) 0.008(4) -0.013(4)
C133 0.021(4) 0.028(5) 0.025(4) 0.002(4) 0.007(3) -0.010(3)
C134 0.030(5) 0.052(6) 0.036(5) -0.007(5) 0.005(4) -0.020(5)
C135 0.042(6) 0.024(5) 0.044(6) -0.007(4) 0.007(5) -0.007(4)
C136 0.020(5) 0.029(5) 0.075(8) 0.013(5) 0.011(5) -0.006(4)
C137 0.021(4) 0.019(4) 0.051(6) -0.008(4) 0.013(4) 0.002(3)
C138 0.022(4) 0.016(4) 0.019(4) 0.003(3) 0.000(3) 0.002(3)
C139 0.008(5) 0.011(5) 0.036(6) 0.000 -0.004(4) 0.000
C140 0.043(7) 0.013(6) 0.025(6) 0.000 0.011(6) 0.000
C141 0.027(4) 0.027(5) 0.021(4) -0.001(4) 0.005(4) 0.007(4)

loop_
_atom_type_symbol
_atom_type_description
_atom_type_scat_dispersion_real
_atom_type_scat_dispersion_imag
_atom_type_scat_source
C C 0.0033 0.0016 'International Tables Vol C Tables 4.2.6.8 and 6.1.1.4'
H H 0.0000 0.0000 'International Tables Vol C Tables 4.2.6.8 and 6.1.1.4'
Au Au -2.0133 8.8022 'International Tables Vol C Tables 4.2.6.8 and 6.1.1.4'
N N 0.0061 0.0033 'International Tables Vol C Tables 4.2.6.8 and 6.1.1.4'

loop_
_exptl_crystal_face_index_h
_exptl_crystal_face_index_k
_exptl_crystal_face_index_l
_exptl_crystal_face_perp_dist
26 17 -29 0.0597
34 -10 -30 0.0947
-20 -20 24 0.0325
-26 18 21 0.1088
13 0 -73 0.0574
3 1 71 0.0453
-25 -3 -45 0.0536
2 24 -7 0.0836
-37 2 35 0.1054
21 2 51 0.0529
31 2 -53 0.0793

loop_
_geom_angle_atom_site_label_1
_geom_angle_atom_site_label_2
_geom_angle_atom_site_label_3
_geom_angle
_geom_angle_site_symmetry_1
_geom_angle_site_symmetry_3
_geom_angle_publ_flag
C13 Au1 N1 174.8(3) . . ?
C33 Au2 N6 174.0(3) . . ?
C69 Au3 N7 174.5(3) . . ?
C89 Au4 N12 175.1(3) . . ?
C125 Au5 N13 173.8(3) . . ?
C1 N1 Au1 122.5(5) . . ?
C12 N1 Au1 128.6(5) . . ?
C12 N1 C1 106.2(6) . . ?
C13 N2 C14 110.6(7) . . ?
C13 N2 C16 124.3(7) . . ?
C14 N2 C16 125.0(7) . . ?
C13 N3 C15 110.8(7) . . ?
C13 N3 C25 124.2(7) . . ?
C15 N3 C25 124.9(7) . . ?
C33 N4 C32 123.8(7) . . ?
C33 N4 C34 111.1(7) . . ?
C34 N4 C32 125.0(7) . . ?
C33 N5 C35 110.0(7) . . ?
C33 N5 C36 124.0(7) . . ?
C35 N5 C36 125.9(7) . . ?
C45 N6 Au2 120.1(5) . . ?
C56 N6 Au2 131.2(6) . . ?
C56 N6 C45 105.7(7) . . ?
C57 N7 Au3 123.4(5) . . ?
C68 N7 Au3 128.8(5) . . ?
C68 N7 C57 106.8(7) . . ?
C69 N8 C70 110.5(7) . . ?
C69 N8 C72 123.4(7) . . ?
C70 N8 C72 125.5(7) . . ?
C69 N9 C71 110.2(7) . . ?
C69 N9 C81 123.4(7) . . ?
C71 N9 C81 126.0(7) . . ?
C89 N10 C88 125.1(7) . . ?
C89 N10 C90 110.5(7) . . ?
C90 N10 C88 124.4(7) . . ?
C89 N11 C91 109.3(8) . . ?
C89 N11 C92 124.8(7) . . ?
C91 N11 C92 125.9(7) . . ?
C101 N12 Au4 120.2(6) . . ?
C112 N12 Au4 129.6(6) . . ?
C112 N12 C101 106.8(7) . . ?
C113 N13 Au5 123.3(5) . . ?
C124 N13 Au5 129.3(5) . . ?
C124 N13 C113 106.1(6) . . ?
C125 N14 C126 111.8(7) . . ?
C125 N14 C128 124.0(6) . . ?
C126 N14 C128 124.1(7) . . ?
C125 N15 C127 110.6(7) . . ?
C125 N15 C137 124.9(7) . . ?
C127 N15 C137 124.2(7) . . ?
N1 C1 C2 129.2(7) . . ?
N1 C1 C6 110.7(7) . . ?
C2 C1 C6 120.1(8) . . ?
C1 C2 H2 120.2 . . ?
C3 C2 C1 119.5(8) . . ?
C3 C2 H2 120.2 . . ?
C2 C3 H3 119.1 . . ?
C2 C3 C4 121.7(8) . . ?
C4 C3 H3 119.1 . . ?
C3 C4 H4 120.4 . . ?
C5 C4 C3 119.3(8) . . ?
C5 C4 H4 120.4 . . ?
C4 C5 H5 119.5 . . ?
C4 C5 C6 121.0(8) . . ?
C6 C5 H5 119.5 . . ?
C5 C6 C1 118.4(8) . . ?
C5 C6 C7 135.7(8) . . ?
C7 C6 C1 105.9(7) . . ?
C8 C7 C6 134.4(8) . . ?
C8 C7 C12 119.7(8) . . ?
C12 C7 C6 105.9(7) . . ?
C7 C8 H8 120.6 . . ?
C9 C8 C7 118.7(8) . . ?
C9 C8 H8 120.6 . . ?
C8 C9 H9 119.1 . . ?
C8 C9 C10 121.8(8) . . ?
C10 C9 H9 119.1 . . ?
C9 C10 H10 119.6 . . ?
C11 C10 C9 120.7(9) . . ?
C11 C10 H10 119.6 . . ?
C10 C11 H11 120.9 . . ?
C10 C11 C12 118.2(8) . . ?
C12 C11 H11 120.9 . . ?
N1 C12 C7 111.3(7) . . ?
N1 C12 C11 127.8(7) . . ?
C11 C12 C7 120.9(7) . . ?
N2 C13 Au1 126.1(6) . . ?
N2 C13 N3 104.6(7) . . ?
N3 C13 Au1 129.2(6) . . ?
N2 C14 H14 126.7 . . ?
C15 C14 N2 106.6(8) . . ?
C15 C14 H14 126.7 . . ?
N3 C15 H15 126.3 . . ?
C14 C15 N3 107.5(8) . . ?
C14 C15 H15 126.3 . . ?
C17 C16 N2 119.1(7) . . ?
C21 C16 N2 119.2(7) . . ?
C21 C16 C17 121.6(8) . . ?
C16 C17 C22 121.8(8) . . ?
C18 C17 C16 118.1(8) . . ?
C18 C17 C22 120.1(8) . . ?
C17 C18 H18 118.9 . . ?
C17 C18 C19 122.2(8) . . ?
C19 C18 H18 118.9 . . ?
C18 C19 C23 120.6(8) . . ?
C20 C19 C18 117.3(8) . . ?
C20 C19 C23 122.1(8) . . ?
C19 C20 H20 118.6 . . ?
C19 C20 C21 122.8(8) . . ?
C21 C20 H20 118.6 . . ?
C16 C21 C20 117.9(8) . . ?
C16 C21 C24 121.1(8) . . ?
C20 C21 C24 120.9(8) . . ?
C17 C22 H22A 109.5 . . ?
C17 C22 H22B 109.5 . . ?
C17 C22 H22C 109.5 . . ?
H22A C22 H22B 109.5 . . ?
H22A C22 H22C 109.5 . . ?
H22B C22 H22C 109.5 . . ?
C19 C23 H23A 109.5 . . ?
C19 C23 H23B 109.5 . . ?
C19 C23 H23C 109.5 . . ?
H23A C23 H23B 109.5 . . ?
H23A C23 H23C 109.5 . . ?
H23B C23 H23C 109.5 . . ?
C21 C24 H24A 109.5 . . ?
C21 C24 H24B 109.5 . . ?
C21 C24 H24C 109.5 . . ?
H24A C24 H24B 109.5 . . ?
H24A C24 H24C 109.5 . . ?
H24B C24 H24C 109.5 . . ?
N3 C25 H25A 109.2 . . ?
N3 C25 H25B 109.2 . . ?
N3 C25 C26 112.2(6) . . ?
H25A C25 H25B 107.9 . . ?
C26 C25 H25A 109.2 . . ?
C26 C25 H25B 109.2 . . ?
C27 C26 C25 120.6(7) . . ?
C31 C26 C25 119.4(7) . . ?
C31 C26 C27 119.9(7) . . ?
C26 C27 H27 119.5 . . ?
C28 C27 C26 121.0(7) . . ?
C28 C27 H27 119.5 . . ?
C27 C28 C32 122.7(7) . . ?
C29 C28 C27 118.4(7) . . ?
C29 C28 C32 118.8(7) . . ?
C28 C29 H29 119.3 . . ?
C28 C29 C30 121.3(8) . . ?
C30 C29 H29 119.3 . . ?
C29 C30 H30 120.0 . . ?
C29 C30 C31 120.1(8) . . ?
C31 C30 H30 120.0 . . ?
C26 C31 C30 119.3(8) . . ?
C26 C31 H31 120.4 . . ?
C30 C31 H31 120.4 . . ?
N4 C32 C28 115.4(7) . . ?
N4 C32 H32A 108.4 . . ?
N4 C32 H32B 108.4 . . ?
C28 C32 H32A 108.4 . . ?
C28 C32 H32B 108.4 . . ?
H32A C32 H32B 107.5 . . ?
N4 C33 Au2 130.3(6) . . ?
N4 C33 N5 104.8(7) . . ?
N5 C33 Au2 124.8(6) . . ?
N4 C34 H34 126.7 . . ?
C35 C34 N4 106.7(8) . . ?
C35 C34 H34 126.7 . . ?
N5 C35 H35 126.3 . . ?
C34 C35 N5 107.4(8) . . ?
C34 C35 H35 126.3 . . ?
C37 C36 N5 118.7(7) . . ?
C37 C36 C41 122.7(8) . . ?
C41 C36 N5 118.5(8) . . ?
C36 C37 C42 122.3(8) . . ?
C38 C37 C36 116.4(8) . . ?
C38 C37 C42 121.3(8) . . ?
C37 C38 H38 118.2 . . ?
C37 C38 C39 123.6(9) . . ?
C39 C38 H38 118.2 . . ?
C38 C39 C43 121.6(9) . . ?
C40 C39 C38 117.0(8) . . ?
C40 C39 C43 121.3(8) . . ?
C39 C40 H40 118.8 . . ?
C41 C40 C39 122.3(8) . . ?
C41 C40 H40 118.8 . . ?
C36 C41 C44 122.2(8) . . ?
C40 C41 C36 117.8(8) . . ?
C40 C41 C44 120.0(8) . . ?
C37 C42 H42A 109.5 . . ?
C37 C42 H42B 109.5 . . ?
C37 C42 H42C 109.5 . . ?
H42A C42 H42B 109.5 . . ?
H42A C42 H42C 109.5 . . ?
H42B C42 H42C 109.5 . . ?
C39 C43 H43A 109.5 . . ?
C39 C43 H43B 109.5 . . ?
C39 C43 H43C 109.5 . . ?
H43A C43 H43B 109.5 . . ?
H43A C43 H43C 109.5 . . ?
H43B C43 H43C 109.5 . . ?
C41 C44 H44A 109.5 . . ?
C41 C44 H44B 109.5 . . ?
C41 C44 H44C 109.5 . . ?
H44A C44 H44B 109.5 . . ?
H44A C44 H44C 109.5 . . ?
H44B C44 H44C 109.5 . . ?
N6 C45 C46 127.6(8) . . ?
N6 C45 C50 111.5(7) . . ?
C46 C45 C50 120.9(8) . . ?
C45 C46 H46 120.9 . . ?
C47 C46 C45 118.1(8) . . ?
C47 C46 H46 120.9 . . ?
C46 C47 H47 119.2 . . ?
C46 C47 C48 121.6(9) . . ?
C48 C47 H47 119.2 . . ?
C47 C48 H48 119.8 . . ?
C49 C48 C47 120.5(9) . . ?
C49 C48 H48 119.8 . . ?
C48 C49 H49 120.5 . . ?
C48 C49 C50 119.0(8) . . ?
C50 C49 H49 120.5 . . ?
C45 C50 C49 119.8(8) . . ?
C45 C50 C51 105.4(7) . . ?
C49 C50 C51 134.7(8) . . ?
C52 C51 C50 133.8(9) . . ?
C56 C51 C50 106.3(7) . . ?
C56 C51 C52 119.8(9) . . ?
C51 C52 H52 120.6 . . ?
C53 C52 C51 118.8(10) . . ?
C53 C52 H52 120.6 . . ?
C52 C53 H53 119.2 . . ?
C52 C53 C54 121.5(9) . . ?
C54 C53 H53 119.2 . . ?
C53 C54 H54 119.5 . . ?
C55 C54 C53 120.9(10) . . ?
C55 C54 H54 119.5 . . ?
C54 C55 H55 121.0 . . ?
C54 C55 C56 118.0(9) . . ?
C56 C55 H55 121.0 . . ?
N6 C56 C51 111.1(8) . . ?
N6 C56 C55 128.0(8) . . ?
C55 C56 C51 120.8(8) . . ?
N7 C57 C58 128.6(7) . . ?
N7 C57 C62 111.5(7) . . ?
C58 C57 C62 119.9(7) . . ?
C57 C58 H58 120.9 . . ?
C59 C58 C57 118.3(8) . . ?
C59 C58 H58 120.9 . . ?
C58 C59 H59 118.9 . . ?
C58 C59 C60 122.2(9) . . ?
C60 C59 H59 118.9 . . ?
C59 C60 H60 120.3 . . ?
C61 C60 C59 119.5(8) . . ?
C61 C60 H60 120.3 . . ?
C60 C61 H61 119.6 . . ?
C60 C61 C62 120.9(8) . . ?
C62 C61 H61 119.6 . . ?
C57 C62 C63 104.4(7) . . ?
C61 C62 C57 119.3(8) . . ?
C61 C62 C63 136.2(8) . . ?
C64 C63 C62 133.5(8) . . ?
C64 C63 C68 120.5(8) . . ?
C68 C63 C62 105.9(7) . . ?
C63 C64 H64 120.5 . . ?
C65 C64 C63 119.1(9) . . ?
C65 C64 H64 120.5 . . ?
C64 C65 H65 119.7 . . ?
C66 C65 C64 120.6(10) . . ?
C66 C65 H65 119.7 . . ?
C65 C66 H66 119.4 . . ?
C65 C66 C67 121.1(10) . . ?
C67 C66 H66 119.4 . . ?
C66 C67 H67 119.8 . . ?
C66 C67 C68 120.4(9) . . ?
C68 C67 H67 119.8 . . ?
N7 C68 C63 111.3(7) . . ?
N7 C68 C67 130.4(8) . . ?
C67 C68 C63 118.3(8) . . ?
N8 C69 Au3 123.3(5) . . ?
N9 C69 Au3 131.7(6) . . ?
N9 C69 N8 104.8(6) . . ?
N8 C70 H70 127.0 . . ?
C71 C70 N8 106.1(8) . . ?
C71 C70 H70 127.0 . . ?
N9 C71 H71 125.8 . . ?
C70 C71 N9 108.4(8) . . ?
C70 C71 H71 125.8 . . ?
C73 C72 N8 117.8(7) . . ?
C77 C72 N8 120.1(7) . . ?
C77 C72 C73 122.1(7) . . ?
C72 C73 C78 121.2(8) . . ?
C74 C73 C72 117.0(8) . . ?
C74 C73 C78 121.8(8) . . ?
C73 C74 H74 118.4 . . ?
C75 C74 C73 123.1(8) . . ?
C75 C74 H74 118.4 . . ?
C74 C75 C76 118.1(8) . . ?
C74 C75 C79 121.1(7) . . ?
C76 C75 C79 120.8(8) . . ?
C75 C76 H76 118.9 . . ?
C75 C76 C77 122.2(8) . . ?
C77 C76 H76 118.9 . . ?
C72 C77 C76 117.4(7) . . ?
C72 C77 C80 121.0(8) . . ?
C76 C77 C80 121.6(8) . . ?
C73 C78 H78A 109.5 . . ?
C73 C78 H78B 109.5 . . ?
C73 C78 H78C 109.5 . . ?
H78A C78 H78B 109.5 . . ?
H78A C78 H78C 109.5 . . ?
H78B C78 H78C 109.5 . . ?
C75 C79 H79A 109.5 . . ?
C75 C79 H79B 109.5 . . ?
C75 C79 H79C 109.5 . . ?
H79A C79 H79B 109.5 . . ?
H79A C79 H79C 109.5 . . ?
H79B C79 H79C 109.5 . . ?
C77 C80 H80A 109.5 . . ?
C77 C80 H80B 109.5 . . ?
C77 C80 H80C 109.5 . . ?
H80A C80 H80B 109.5 . . ?
H80A C80 H80C 109.5 . . ?
H80B C80 H80C 109.5 . . ?
N9 C81 H81A 108.4 . . ?
N9 C81 H81B 108.4 . . ?
N9 C81 C82 115.5(7) . . ?
H81A C81 H81B 107.5 . . ?
C82 C81 H81A 108.4 . . ?
C82 C81 H81B 108.4 . . ?
C83 C82 C81 123.0(7) . . ?
C83 C82 C87 118.9(7) . . ?
C87 C82 C81 118.1(7) . . ?
C82 C83 H83 119.8 . . ?
C82 C83 C84 120.3(7) . . ?
C84 C83 H83 119.8 . . ?
C83 C84 C88 119.5(7) . . ?
C85 C84 C83 120.4(7) . . ?
C85 C84 C88 120.1(7) . . ?
C84 C85 H85 120.4 . . ?
C84 C85 C86 119.1(8) . . ?
C86 C85 H85 120.4 . . ?
C85 C86 H86 119.3 . . ?
C87 C86 C85 121.3(8) . . ?
C87 C86 H86 119.3 . . ?
C82 C87 H87 120.0 . . ?
C86 C87 C82 119.9(8) . . ?
C86 C87 H87 120.0 . . ?
N10 C88 C84 113.9(7) . . ?
N10 C88 H88A 108.8 . . ?
N10 C88 H88B 108.8 . . ?
C84 C88 H88A 108.8 . . ?
C84 C88 H88B 108.8 . . ?
H88A C88 H88B 107.7 . . ?
N10 C89 Au4 128.2(6) . . ?
N10 C89 N11 105.7(7) . . ?
N11 C89 Au4 126.1(6) . . ?
N10 C90 H90 126.8 . . ?
C91 C90 N10 106.5(8) . . ?
C91 C90 H90 126.8 . . ?
N11 C91 H91 126.0 . . ?
C90 C91 N11 108.1(8) . . ?
C90 C91 H91 126.0 . . ?
C93 C92 N11 118.2(8) . . ?
C97 C92 N11 119.8(8) . . ?
C97 C92 C93 122.0(8) . . ?
C92 C93 C98 121.0(8) . . ?
C94 C93 C92 117.4(8) . . ?
C94 C93 C98 121.6(8) . . ?
C93 C94 H94 119.0 . . ?
C93 C94 C95 122.0(8) . . ?
C95 C94 H94 119.0 . . ?
C94 C95 C96 118.2(8) . . ?
C94 C95 C99 120.5(8) . . ?
C96 C95 C99 121.3(8) . . ?
C95 C96 H96 118.7 . . ?
C97 C96 C95 122.5(8) . . ?
C97 C96 H96 118.7 . . ?
C92 C97 C100 121.4(8) . . ?
C96 C97 C92 117.9(8) . . ?
C96 C97 C100 120.7(8) . . ?
C93 C98 H98A 109.5 . . ?
C93 C98 H98B 109.5 . . ?
C93 C98 H98C 109.5 . . ?
H98A C98 H98B 109.5 . . ?
H98A C98 H98C 109.5 . . ?
H98B C98 H98C 109.5 . . ?
C95 C99 H99A 109.5 . . ?
C95 C99 H99B 109.5 . . ?
C95 C99 H99C 109.5 . . ?
H99A C99 H99B 109.5 . . ?
H99A C99 H99C 109.5 . . ?
H99B C99 H99C 109.5 . . ?
C97 C100 H10A 109.5 . . ?
C97 C100 H10B 109.5 . . ?
C97 C100 H10C 109.5 . . ?
H10A C100 H10B 109.5 . . ?
H10A C100 H10C 109.5 . . ?
H10B C100 H10C 109.5 . . ?
N12 C101 C102 128.3(8) . . ?
N12 C101 C106 111.2(8) . . ?
C102 C101 C106 120.5(8) . . ?
C101 C102 H102 120.9 . . ?
C103 C102 C101 118.2(10) . . ?
C103 C102 H102 120.9 . . ?
C102 C103 H103 119.3 . . ?
C102 C103 C104 121.4(11) . . ?
C104 C103 H103 119.3 . . ?
C103 C104 H104 119.4 . . ?
C105 C104 C103 121.3(10) . . ?
C105 C104 H104 119.4 . . ?
C104 C105 H105 120.3 . . ?
C104 C105 C106 119.3(10) . . ?
C106 C105 H105 120.3 . . ?
C101 C106 C107 104.8(8) . . ?
C105 C106 C101 119.2(9) . . ?
C105 C106 C107 136.0(10) . . ?
C108 C107 C106 134.9(9) . . ?
C108 C107 C112 118.4(9) . . ?
C112 C107 C106 106.7(8) . . ?
C107 C108 H108 120.0 . . ?
C109 C108 C107 120.0(10) . . ?
C109 C108 H108 120.0 . . ?
C108 C109 H109 119.2 . . ?
C108 C109 C110 121.6(10) . . ?
C110 C109 H109 119.2 . . ?
C109 C110 H110 119.5 . . ?
C109 C110 C111 120.9(10) . . ?
C111 C110 H110 119.5 . . ?
C110 C111 H111 121.2 . . ?
C110 C111 C112 117.6(9) . . ?
C112 C111 H111 121.2 . . ?
N12 C112 C107 110.4(8) . . ?
N12 C112 C111 128.1(8) . . ?
C111 C112 C107 121.5(8) . . ?
N13 C113 C114 126.5(7) . . ?
N13 C113 C118 112.0(7) . . ?
C114 C113 C118 121.5(7) . . ?
C113 C114 H114 120.8 . . ?
C115 C114 C113 118.3(8) . . ?
C115 C114 H114 120.8 . . ?
C114 C115 H115 119.9 . . ?
C114 C115 C116 120.2(8) . . ?
C116 C115 H115 119.9 . . ?
C115 C116 H116 119.1 . . ?
C117 C116 C115 121.9(8) . . ?
C117 C116 H116 119.1 . . ?
C116 C117 H117 120.6 . . ?
C116 C117 C118 118.8(8) . . ?
C118 C117 H117 120.6 . . ?
C113 C118 C117 119.3(8) . . ?
C113 C118 C119 105.6(7) . . ?
C117 C118 C119 135.0(8) . . ?
C120 C119 C118 134.6(8) . . ?
C120 C119 C124 119.8(8) . . ?
C124 C119 C118 105.5(7) . . ?
C119 C120 H120 120.6 . . ?
C121 C120 C119 118.8(8) . . ?
C121 C120 H120 120.6 . . ?
C120 C121 H121 119.1 . . ?
C120 C121 C122 121.9(9) . . ?
C122 C121 H121 119.1 . . ?
C121 C122 H122 119.7 . . ?
C123 C122 C121 120.6(8) . . ?
C123 C122 H122 119.7 . . ?
C122 C123 H123 120.5 . . ?
C122 C123 C124 119.0(8) . . ?
C124 C123 H123 120.5 . . ?
N13 C124 C119 110.8(7) . . ?
N13 C124 C123 129.4(8) . . ?
C123 C124 C119 119.9(8) . . ?
N14 C125 Au5 124.5(6) . . ?
N14 C125 N15 105.2(6) . . ?
N15 C125 Au5 130.4(6) . . ?
N14 C126 H126 127.5 . . ?
C127 C126 N14 105.1(8) . . ?
C127 C126 H126 127.5 . . ?
N15 C127 C126 107.4(8) . . ?
N15 C127 H127 126.3 . . ?
C126 C127 H127 126.3 . . ?
C129 C128 N14 120.3(7) . . ?
C129 C128 C133 122.0(7) . . ?
C133 C128 N14 117.7(7) . . ?
C128 C129 C134 120.6(8) . . ?
C130 C129 C128 117.3(7) . . ?
C130 C129 C134 122.1(8) . . ?
C129 C130 H130 118.8 . . ?
C131 C130 C129 122.5(8) . . ?
C131 C130 H130 118.8 . . ?
C130 C131 C132 118.1(8) . . ?
C130 C131 C135 120.6(8) . . ?
C132 C131 C135 121.2(8) . . ?
C131 C132 H132 118.6 . . ?
C133 C132 C131 122.8(8) . . ?
C133 C132 H132 118.6 . . ?
C128 C133 C136 121.6(8) . . ?
C132 C133 C128 117.1(8) . . ?
C132 C133 C136 121.4(8) . . ?
C129 C134 H13A 109.5 . . ?
C129 C134 H13B 109.5 . . ?
C129 C134 H13C 109.5 . . ?
H13A C134 H13B 109.5 . . ?
H13A C134 H13C 109.5 . . ?
H13B C134 H13C 109.5 . . ?
C131 C135 H13D 109.5 . . ?
C131 C135 H13E 109.5 . . ?
C131 C135 H13F 109.5 . . ?
H13D C135 H13E 109.5 . . ?
H13D C135 H13F 109.5 . . ?
H13E C135 H13F 109.5 . . ?
C133 C136 H13G 109.5 . . ?
C133 C136 H13H 109.5 . . ?
C133 C136 H13I 109.5 . . ?
H13G C136 H13H 109.5 . . ?
H13G C136 H13I 109.5 . . ?
H13H C136 H13I 109.5 . . ?
N15 C137 H13J 108.2 . . ?
N15 C137 H13K 108.2 . . ?
N15 C137 C138 116.4(7) . . ?
H13J C137 H13K 107.3 . . ?
C138 C137 H13J 108.2 . . ?
C138 C137 H13K 108.2 . . ?
C139 C138 C137 122.1(7) . . ?
C141 C138 C137 117.8(7) . . ?
C141 C138 C139 119.8(8) . . ?
C138 C139 C138 119.8(10) . 2 ?
C138 C139 H139 120.1 . . ?
C138 C139 H139 120.1 2 . ?
C141 C140 H140 119.6 . . ?
C141 C140 H140 119.6 2 . ?
C141 C140 C141 120.9(11) 2 . ?
C138 C141 H141 120.1 . . ?
C140 C141 C138 119.9(8) . . ?
C140 C141 H141 120.1 . . ?

loop_
_geom_bond_atom_site_label_1
_geom_bond_atom_site_label_2
_geom_bond_distance
_geom_bond_site_symmetry_2
_geom_bond_publ_flag
Au1 N1 2.017(6) . ?
Au1 C13 1.974(8) . ?
Au2 N6 2.020(7) . ?
Au2 C33 1.981(8) . ?
Au3 N7 2.004(6) . ?
Au3 C69 1.970(7) . ?
Au4 N12 2.027(7) . ?
Au4 C89 1.972(8) . ?
Au5 N13 2.017(6) . ?
Au5 C125 1.974(7) . ?
N1 C1 1.388(10) . ?
N1 C12 1.383(10) . ?
N2 C13 1.347(10) . ?
N2 C14 1.396(10) . ?
N2 C16 1.443(10) . ?
N3 C13 1.355(10) . ?
N3 C15 1.375(11) . ?
N3 C25 1.472(10) . ?
N4 C32 1.462(11) . ?
N4 C33 1.347(10) . ?
N4 C34 1.379(11) . ?
N5 C33 1.348(10) . ?
N5 C35 1.389(10) . ?
N5 C36 1.444(10) . ?
N6 C45 1.387(10) . ?
N6 C56 1.376(10) . ?
N7 C57 1.382(10) . ?
N7 C68 1.346(10) . ?
N8 C69 1.349(10) . ?
N8 C70 1.387(10) . ?
N8 C72 1.435(10) . ?
N9 C69 1.348(10) . ?
N9 C71 1.364(11) . ?
N9 C81 1.457(10) . ?
N10 C88 1.462(11) . ?
N10 C89 1.349(10) . ?
N10 C90 1.386(11) . ?
N11 C89 1.351(11) . ?
N11 C91 1.388(11) . ?
N11 C92 1.444(11) . ?
N12 C101 1.379(10) . ?
N12 C112 1.368(11) . ?
N13 C113 1.380(10) . ?
N13 C124 1.373(10) . ?
N14 C125 1.332(10) . ?
N14 C126 1.388(10) . ?
N14 C128 1.445(10) . ?
N15 C125 1.359(10) . ?
N15 C127 1.366(11) . ?
N15 C137 1.456(10) . ?
C1 C2 1.401(12) . ?
C1 C6 1.434(11) . ?
C2 H2 0.9500 . ?
C2 C3 1.354(12) . ?
C3 H3 0.9500 . ?
C3 C4 1.414(12) . ?
C4 H4 0.9500 . ?
C4 C5 1.379(12) . ?
C5 H5 0.9500 . ?
C5 C6 1.395(11) . ?
C6 C7 1.431(12) . ?
C7 C8 1.392(11) . ?
C7 C12 1.425(11) . ?
C8 H8 0.9500 . ?
C8 C9 1.388(12) . ?
C9 H9 0.9500 . ?
C9 C10 1.399(12) . ?
C10 H10 0.9500 . ?
C10 C11 1.383(12) . ?
C11 H11 0.9500 . ?
C11 C12 1.409(11) . ?
C14 H14 0.9500 . ?
C14 C15 1.326(13) . ?
C15 H15 0.9500 . ?
C16 C17 1.393(11) . ?
C16 C21 1.385(12) . ?
C17 C18 1.378(12) . ?
C17 C22 1.506(12) . ?
C18 H18 0.9500 . ?
C18 C19 1.398(12) . ?
C19 C20 1.374(12) . ?
C19 C23 1.495(12) . ?
C20 H20 0.9500 . ?
C20 C21 1.387(12) . ?
C21 C24 1.526(12) . ?
C22 H22A 0.9800 . ?
C22 H22B 0.9800 . ?
C22 H22C 0.9800 . ?
C23 H23A 0.9800 . ?
C23 H23B 0.9800 . ?
C23 H23C 0.9800 . ?
C24 H24A 0.9800 . ?
C24 H24B 0.9800 . ?
C24 H24C 0.9800 . ?
C25 H25A 0.9900 . ?
C25 H25B 0.9900 . ?
C25 C26 1.503(10) . ?
C26 C27 1.394(10) . ?
C26 C31 1.385(11) . ?
C27 H27 0.9500 . ?
C27 C28 1.390(10) . ?
C28 C29 1.382(12) . ?
C28 C32 1.504(11) . ?
C29 H29 0.9500 . ?
C29 C30 1.383(12) . ?
C30 H30 0.9500 . ?
C30 C31 1.397(12) . ?
C31 H31 0.9500 . ?
C32 H32A 0.9900 . ?
C32 H32B 0.9900 . ?
C34 H34 0.9500 . ?
C34 C35 1.324(13) . ?
C35 H35 0.9500 . ?
C36 C37 1.391(12) . ?
C36 C41 1.399(11) . ?
C37 C38 1.386(12) . ?
C37 C42 1.512(11) . ?
C38 H38 0.9500 . ?
C38 C39 1.396(12) . ?
C39 C40 1.390(13) . ?
C39 C43 1.502(13) . ?
C40 H40 0.9500 . ?
C40 C41 1.383(12) . ?
C41 C44 1.504(13) . ?
C42 H42A 0.9800 . ?
C42 H42B 0.9800 . ?
C42 H42C 0.9800 . ?
C43 H43A 0.9800 . ?
C43 H43B 0.9800 . ?
C43 H43C 0.9800 . ?
C44 H44A 0.9800 . ?
C44 H44B 0.9800 . ?
C44 H44C 0.9800 . ?
C45 C46 1.402(12) . ?
C45 C50 1.406(11) . ?
C46 H46 0.9500 . ?
C46 C47 1.379(12) . ?
C47 H47 0.9500 . ?
C47 C48 1.403(13) . ?
C48 H48 0.9500 . ?
C48 C49 1.381(13) . ?
C49 H49 0.9500 . ?
C49 C50 1.408(12) . ?
C50 C51 1.431(12) . ?
C51 C52 1.412(12) . ?
C51 C56 1.410(12) . ?
C52 H52 0.9500 . ?
C52 C53 1.362(14) . ?
C53 H53 0.9500 . ?
C53 C54 1.410(15) . ?
C54 H54 0.9500 . ?
C54 C55 1.384(13) . ?
C55 H55 0.9500 . ?
C55 C56 1.407(12) . ?
C57 C58 1.402(12) . ?
C57 C62 1.428(11) . ?
C58 H58 0.9500 . ?
C58 C59 1.370(12) . ?
C59 H59 0.9500 . ?
C59 C60 1.403(13) . ?
C60 H60 0.9500 . ?
C60 C61 1.363(12) . ?
C61 H61 0.9500 . ?
C61 C62 1.384(11) . ?
C62 C63 1.439(12) . ?
C63 C64 1.400(12) . ?
C63 C68 1.434(11) . ?
C64 H64 0.9500 . ?
C64 C65 1.397(14) . ?
C65 H65 0.9500 . ?
C65 C66 1.382(14) . ?
C66 H66 0.9500 . ?
C66 C67 1.386(13) . ?
C67 H67 0.9500 . ?
C67 C68 1.398(11) . ?
C70 H70 0.9500 . ?
C70 C71 1.321(13) . ?
C71 H71 0.9500 . ?
C72 C73 1.415(11) . ?
C72 C77 1.393(12) . ?
C73 C74 1.391(11) . ?
C73 C78 1.513(12) . ?
C74 H74 0.9500 . ?
C74 C75 1.381(12) . ?
C75 C76 1.385(11) . ?
C75 C79 1.497(11) . ?
C76 H76 0.9500 . ?
C76 C77 1.410(11) . ?
C77 C80 1.497(11) . ?
C78 H78A 0.9800 . ?
C78 H78B 0.9800 . ?
C78 H78C 0.9800 . ?
C79 H79A 0.9800 . ?
C79 H79B 0.9800 . ?
C79 H79C 0.9800 . ?
C80 H80A 0.9800 . ?
C80 H80B 0.9800 . ?
C80 H80C 0.9800 . ?
C81 H81A 0.9900 . ?
C81 H81B 0.9900 . ?
C81 C82 1.514(11) . ?
C82 C83 1.374(11) . ?
C82 C87 1.395(11) . ?
C83 H83 0.9500 . ?
C83 C84 1.393(10) . ?
C84 C85 1.371(11) . ?
C84 C88 1.514(11) . ?
C85 H85 0.9500 . ?
C85 C86 1.374(12) . ?
C86 H86 0.9500 . ?
C86 C87 1.369(12) . ?
C87 H87 0.9500 . ?
C88 H88A 0.9900 . ?
C88 H88B 0.9900 . ?
C90 H90 0.9500 . ?
C90 C91 1.327(13) . ?
C91 H91 0.9500 . ?
C92 C93 1.413(12) . ?
C92 C97 1.393(11) . ?
C93 C94 1.383(12) . ?
C93 C98 1.508(12) . ?
C94 H94 0.9500 . ?
C94 C95 1.391(11) . ?
C95 C96 1.393(12) . ?
C95 C99 1.500(12) . ?
C96 H96 0.9500 . ?
C96 C97 1.368(12) . ?
C97 C100 1.513(12) . ?
C98 H98A 0.9800 . ?
C98 H98B 0.9800 . ?
C98 H98C 0.9800 . ?
C99 H99A 0.9800 . ?
C99 H99B 0.9800 . ?
C99 H99C 0.9800 . ?
C100 H10A 0.9800 . ?
C100 H10B 0.9800 . ?
C100 H10C 0.9800 . ?
C101 C102 1.407(13) . ?
C101 C106 1.421(12) . ?
C102 H102 0.9500 . ?
C102 C103 1.357(13) . ?
C103 H103 0.9500 . ?
C103 C104 1.400(16) . ?
C104 H104 0.9500 . ?
C104 C105 1.361(16) . ?
C105 H105 0.9500 . ?
C105 C106 1.392(13) . ?
C106 C107 1.432(13) . ?
C107 C108 1.413(13) . ?
C107 C112 1.420(12) . ?
C108 H108 0.9500 . ?
C108 C109 1.361(15) . ?
C109 H109 0.9500 . ?
C109 C110 1.394(15) . ?
C110 H110 0.9500 . ?
C110 C111 1.401(13) . ?
C111 H111 0.9500 . ?
C111 C112 1.406(12) . ?
C113 C114 1.404(11) . ?
C113 C118 1.404(11) . ?
C114 H114 0.9500 . ?
C114 C115 1.387(12) . ?
C115 H115 0.9500 . ?
C115 C116 1.410(12) . ?
C116 H116 0.9500 . ?
C116 C117 1.368(12) . ?
C117 H117 0.9500 . ?
C117 C118 1.416(11) . ?
C118 C119 1.437(11) . ?
C119 C120 1.394(11) . ?
C119 C124 1.434(11) . ?
C120 H120 0.9500 . ?
C120 C121 1.381(13) . ?
C121 H121 0.9500 . ?
C121 C122 1.389(13) . ?
C122 H122 0.9500 . ?
C122 C123 1.386(12) . ?
C123 H123 0.9500 . ?
C123 C124 1.398(11) . ?
C126 H126 0.9500 . ?
C126 C127 1.367(13) . ?
C127 H127 0.9500 . ?
C128 C129 1.397(12) . ?
C128 C133 1.420(11) . ?
C129 C130 1.393(12) . ?
C129 C134 1.508(11) . ?
C130 H130 0.9500 . ?
C130 C131 1.385(11) . ?
C131 C132 1.389(12) . ?
C131 C135 1.505(11) . ?
C132 H132 0.9500 . ?
C132 C133 1.379(11) . ?
C133 C136 1.498(12) . ?
C134 H13A 0.9800 . ?
C134 H13B 0.9800 . ?
C134 H13C 0.9800 . ?
C135 H13D 0.9800 . ?
C135 H13E 0.9800 . ?
C135 H13F 0.9800 . ?
C136 H13G 0.9800 . ?
C136 H13H 0.9800 . ?
C136 H13I 0.9800 . ?
C137 H13J 0.9900 . ?
C137 H13K 0.9900 . ?
C137 C138 1.514(11) . ?
C138 C139 1.389(9) . ?
C138 C141 1.385(11) . ?
C139 H139 0.9500 . ?
C140 H140 0.9500 . ?
C140 C141 1.373(10) . ?
C140 C141 1.373(10) 2 ?
C141 H141 0.9500 . ?

loop_
_geom_torsion_atom_site_label_1
_geom_torsion_atom_site_label_2
_geom_torsion_atom_site_label_3
_geom_torsion_atom_site_label_4
_geom_torsion
_geom_torsion_site_symmetry_1
_geom_torsion_site_symmetry_2
_geom_torsion_site_symmetry_3
_geom_torsion_site_symmetry_4
_geom_torsion_publ_flag
Au1 N1 C1 C2 16.5(11) . . . . ?
Au1 N1 C1 C6 -162.8(5) . . . . ?
Au1 N1 C12 C7 161.7(5) . . . . ?
Au1 N1 C12 C11 -19.2(11) . . . . ?
Au2 N6 C45 C46 16.4(10) . . . . ?
Au2 N6 C45 C50 -162.0(5) . . . . ?
Au2 N6 C56 C51 159.2(6) . . . . ?
Au2 N6 C56 C55 -18.1(12) . . . . ?
Au3 N7 C57 C58 -12.3(11) . . . . ?
Au3 N7 C57 C62 167.3(5) . . . . ?
Au3 N7 C68 C63 -167.6(5) . . . . ?
Au3 N7 C68 C67 12.7(12) . . . . ?
Au4 N12 C101 C102 -17.1(11) . . . . ?
Au4 N12 C101 C106 162.5(5) . . . . ?
Au4 N12 C112 C107 -160.3(6) . . . . ?
Au4 N12 C112 C111 20.0(12) . . . . ?
Au5 N13 C113 C114 11.9(10) . . . . ?
Au5 N13 C113 C118 -166.7(5) . . . . ?
Au5 N13 C124 C119 165.9(5) . . . . ?
Au5 N13 C124 C123 -13.1(12) . . . . ?
N1 C1 C2 C3 -178.1(8) . . . . ?
N1 C1 C6 C5 179.0(7) . . . . ?
N1 C1 C6 C7 -0.3(9) . . . . ?
N2 C14 C15 N3 -0.2(10) . . . . ?
N2 C16 C17 C18 -175.4(7) . . . . ?
N2 C16 C17 C22 5.7(12) . . . . ?
N2 C16 C21 C20 175.0(7) . . . . ?
N2 C16 C21 C24 -8.0(12) . . . . ?
N3 C25 C26 C27 -52.3(10) . . . . ?
N3 C25 C26 C31 128.8(8) . . . . ?
N4 C34 C35 N5 -0.2(10) . . . . ?
N5 C36 C37 C38 177.4(8) . . . . ?
N5 C36 C37 C42 -4.2(13) . . . . ?
N5 C36 C41 C40 -179.0(8) . . . . ?
N5 C36 C41 C44 -0.2(13) . . . . ?
N6 C45 C46 C47 -176.5(8) . . . . ?
N6 C45 C50 C49 177.1(7) . . . . ?
N6 C45 C50 C51 -0.2(9) . . . . ?
N7 C57 C58 C59 -179.8(8) . . . . ?
N7 C57 C62 C61 179.9(7) . . . . ?
N7 C57 C62 C63 2.2(8) . . . . ?
N8 C70 C71 N9 -1.3(11) . . . . ?
N8 C72 C73 C74 177.3(7) . . . . ?
N8 C72 C73 C78 -2.0(12) . . . . ?
N8 C72 C77 C76 -176.4(7) . . . . ?
N8 C72 C77 C80 5.7(11) . . . . ?
N9 C81 C82 C83 10.0(11) . . . . ?
N9 C81 C82 C87 -170.9(7) . . . . ?
N10 C90 C91 N11 0.5(10) . . . . ?
N11 C92 C93 C94 -177.3(7) . . . . ?
N11 C92 C93 C98 1.9(12) . . . . ?
N11 C92 C97 C96 178.0(7) . . . . ?
N11 C92 C97 C100 -1.8(12) . . . . ?
N12 C101 C102 C103 178.2(8) . . . . ?
N12 C101 C106 C105 -178.8(8) . . . . ?
N12 C101 C106 C107 -0.5(9) . . . . ?
N13 C113 C114 C115 -179.2(7) . . . . ?
N13 C113 C118 C117 179.9(7) . . . . ?
N13 C113 C118 C119 -0.8(9) . . . . ?
N14 C126 C127 N15 0.5(11) . . . . ?
N14 C128 C129 C130 175.0(7) . . . . ?
N14 C128 C129 C134 -3.6(12) . . . . ?
N14 C128 C133 C132 -177.2(7) . . . . ?
N14 C128 C133 C136 2.8(12) . . . . ?
N15 C137 C138 C139 -33.2(11) . . . . ?
N15 C137 C138 C141 152.1(7) . . . . ?
C1 N1 C12 C7 0.5(8) . . . . ?
C1 N1 C12 C11 179.6(7) . . . . ?
C1 C2 C3 C4 -1.5(13) . . . . ?
C1 C6 C7 C8 179.5(9) . . . . ?
C1 C6 C7 C12 0.6(8) . . . . ?
C2 C1 C6 C5 -0.3(11) . . . . ?
C2 C1 C6 C7 -179.6(7) . . . . ?
C2 C3 C4 C5 1.2(13) . . . . ?
C3 C4 C5 C6 -0.5(12) . . . . ?
C4 C5 C6 C1 0.1(12) . . . . ?
C4 C5 C6 C7 179.1(9) . . . . ?
C5 C6 C7 C8 0.4(16) . . . . ?
C5 C6 C7 C12 -178.5(9) . . . . ?
C6 C1 C2 C3 1.1(12) . . . . ?
C6 C7 C8 C9 -179.3(8) . . . . ?
C6 C7 C12 N1 -0.7(8) . . . . ?
C6 C7 C12 C11 -179.9(7) . . . . ?
C7 C8 C9 C10 -0.2(12) . . . . ?
C8 C7 C12 N1 -179.8(7) . . . . ?
C8 C7 C12 C11 1.0(11) . . . . ?
C8 C9 C10 C11 0.4(13) . . . . ?
C9 C10 C11 C12 0.1(12) . . . . ?
C10 C11 C12 N1 -179.8(7) . . . . ?
C10 C11 C12 C7 -0.8(11) . . . . ?
C12 N1 C1 C2 179.1(8) . . . . ?
C12 N1 C1 C6 -0.1(8) . . . . ?
C12 C7 C8 C9 -0.5(11) . . . . ?
C13 N2 C14 C15 0.4(10) . . . . ?
C13 N2 C16 C17 71.5(10) . . . . ?
C13 N2 C16 C21 -105.5(9) . . . . ?
C13 N3 C15 C14 0.0(10) . . . . ?
C13 N3 C25 C26 120.7(8) . . . . ?
C14 N2 C13 Au1 176.0(6) . . . . ?
C14 N2 C13 N3 -0.4(8) . . . . ?
C14 N2 C16 C17 -105.1(10) . . . . ?
C14 N2 C16 C21 77.9(10) . . . . ?
C15 N3 C13 Au1 -176.0(6) . . . . ?
C15 N3 C13 N2 0.2(8) . . . . ?
C15 N3 C25 C26 -60.4(10) . . . . ?
C16 N2 C13 Au1 -1.0(11) . . . . ?
C16 N2 C13 N3 -177.4(7) . . . . ?
C16 N2 C14 C15 177.4(8) . . . . ?
C16 C17 C18 C19 0.2(12) . . . . ?
C17 C16 C21 C20 -2.0(12) . . . . ?
C17 C16 C21 C24 175.1(8) . . . . ?
C17 C18 C19 C20 -1.6(12) . . . . ?
C17 C18 C19 C23 -179.7(8) . . . . ?
C18 C19 C20 C21 1.2(13) . . . . ?
C19 C20 C21 C16 0.5(13) . . . . ?
C19 C20 C21 C24 -176.5(8) . . . . ?
C21 C16 C17 C18 1.6(12) . . . . ?
C21 C16 C17 C22 -177.3(8) . . . . ?
C22 C17 C18 C19 179.2(8) . . . . ?
C23 C19 C20 C21 179.3(8) . . . . ?
C25 N3 C13 Au1 3.1(11) . . . . ?
C25 N3 C13 N2 179.3(6) . . . . ?
C25 N3 C15 C14 -179.1(7) . . . . ?
C25 C26 C27 C28 -177.8(7) . . . . ?
C25 C26 C31 C30 177.6(7) . . . . ?
C26 C27 C28 C29 -0.1(12) . . . . ?
C26 C27 C28 C32 -177.6(8) . . . . ?
C27 C26 C31 C30 -1.4(12) . . . . ?
C27 C28 C29 C30 -0.6(12) . . . . ?
C27 C28 C32 N4 -23.4(11) . . . . ?
C28 C29 C30 C31 0.3(13) . . . . ?
C29 C28 C32 N4 159.1(7) . . . . ?
C29 C30 C31 C26 0.7(12) . . . . ?
C31 C26 C27 C28 1.1(12) . . . . ?
C32 N4 C33 Au2 -2.2(11) . . . . ?
C32 N4 C33 N5 177.0(6) . . . . ?
C32 N4 C34 C35 -176.7(7) . . . . ?
C32 C28 C29 C30 177.0(8) . . . . ?
C33 N4 C32 C28 96.5(9) . . . . ?
C33 N4 C34 C35 -0.1(10) . . . . ?
C33 N5 C35 C34 0.4(9) . . . . ?
C33 N5 C36 C37 -96.2(10) . . . . ?
C33 N5 C36 C41 82.6(10) . . . . ?
C34 N4 C32 C28 -87.3(10) . . . . ?
C34 N4 C33 Au2 -178.9(6) . . . . ?
C34 N4 C33 N5 0.3(8) . . . . ?
C35 N5 C33 Au2 178.8(5) . . . . ?
C35 N5 C33 N4 -0.4(8) . . . . ?
C35 N5 C36 C37 87.4(10) . . . . ?
C35 N5 C36 C41 -93.7(10) . . . . ?
C36 N5 C33 Au2 2.0(11) . . . . ?
C36 N5 C33 N4 -177.2(7) . . . . ?
C36 N5 C35 C34 177.1(8) . . . . ?
C36 C37 C38 C39 2.0(13) . . . . ?
C37 C36 C41 C40 -0.1(13) . . . . ?
C37 C36 C41 C44 178.6(8) . . . . ?
C37 C38 C39 C40 -1.0(14) . . . . ?
C37 C38 C39 C43 179.8(9) . . . . ?
C38 C39 C40 C41 -0.7(13) . . . . ?
C39 C40 C41 C36 1.2(13) . . . . ?
C39 C40 C41 C44 -177.6(9) . . . . ?
C41 C36 C37 C38 -1.4(13) . . . . ?
C41 C36 C37 C42 176.9(8) . . . . ?
C42 C37 C38 C39 -176.3(8) . . . . ?
C43 C39 C40 C41 178.5(9) . . . . ?
C45 N6 C56 C51 -0.5(9) . . . . ?
C45 N6 C56 C55 -177.7(8) . . . . ?
C45 C46 C47 C48 0.0(13) . . . . ?
C45 C50 C51 C52 179.2(9) . . . . ?
C45 C50 C51 C56 0.0(8) . . . . ?
C46 C45 C50 C49 -1.4(11) . . . . ?
C46 C45 C50 C51 -178.7(7) . . . . ?
C46 C47 C48 C49 -2.0(14) . . . . ?
C47 C48 C49 C50 2.3(13) . . . . ?
C48 C49 C50 C45 -0.6(12) . . . . ?
C48 C49 C50 C51 175.7(9) . . . . ?
C49 C50 C51 C52 2.4(16) . . . . ?
C49 C50 C51 C56 -176.8(9) . . . . ?
C50 C45 C46 C47 1.7(11) . . . . ?
C50 C51 C52 C53 -178.2(8) . . . . ?
C50 C51 C56 N6 0.3(9) . . . . ?
C50 C51 C56 C55 177.8(7) . . . . ?
C51 C52 C53 C54 -0.6(13) . . . . ?
C52 C51 C56 N6 -179.0(7) . . . . ?
C52 C51 C56 C55 -1.5(12) . . . . ?
C52 C53 C54 C55 0.9(14) . . . . ?
C53 C54 C55 C56 -1.5(13) . . . . ?
C54 C55 C56 N6 178.9(8) . . . . ?
C54 C55 C56 C51 1.8(12) . . . . ?
C56 N6 C45 C46 178.8(8) . . . . ?
C56 N6 C45 C50 0.4(8) . . . . ?
C56 C51 C52 C53 0.9(12) . . . . ?
C57 N7 C68 C63 0.8(8) . . . . ?
C57 N7 C68 C67 -178.9(8) . . . . ?
C57 C58 C59 C60 0.0(13) . . . . ?
C57 C62 C63 C64 177.4(9) . . . . ?
C57 C62 C63 C68 -1.6(8) . . . . ?
C58 C57 C62 C61 -0.6(11) . . . . ?
C58 C57 C62 C63 -178.2(7) . . . . ?
C58 C59 C60 C61 -0.9(13) . . . . ?
C59 C60 C61 C62 1.0(13) . . . . ?
C60 C61 C62 C57 -0.3(12) . . . . ?
C60 C61 C62 C63 176.4(9) . . . . ?
C61 C62 C63 C64 0.3(17) . . . . ?
C61 C62 C63 C68 -178.7(9) . . . . ?
C62 C57 C58 C59 0.7(11) . . . . ?
C62 C63 C64 C65 179.9(9) . . . . ?
C62 C63 C68 N7 0.6(9) . . . . ?
C62 C63 C68 C67 -179.7(7) . . . . ?
C63 C64 C65 C66 0.6(15) . . . . ?
C64 C63 C68 N7 -178.6(7) . . . . ?
C64 C63 C68 C67 1.2(11) . . . . ?
C64 C65 C66 C67 0.2(16) . . . . ?
C65 C66 C67 C68 -0.2(14) . . . . ?
C66 C67 C68 N7 179.3(8) . . . . ?
C66 C67 C68 C63 -0.4(12) . . . . ?
C68 N7 C57 C58 178.6(8) . . . . ?
C68 N7 C57 C62 -1.9(8) . . . . ?
C68 C63 C64 C65 -1.3(13) . . . . ?
C69 N8 C70 C71 1.1(10) . . . . ?
C69 N8 C72 C73 -70.0(10) . . . . ?
C69 N8 C72 C77 109.0(9) . . . . ?
C69 N9 C71 C70 1.1(11) . . . . ?
C69 N9 C81 C82 -100.4(9) . . . . ?
C70 N8 C69 Au3 174.8(6) . . . . ?
C70 N8 C69 N9 -0.4(9) . . . . ?
C70 N8 C72 C73 100.8(10) . . . . ?
C70 N8 C72 C77 -80.2(10) . . . . ?
C71 N9 C69 Au3 -175.1(6) . . . . ?
C71 N9 C69 N8 -0.4(9) . . . . ?
C71 N9 C81 C82 87.3(10) . . . . ?
C72 N8 C69 Au3 -13.2(10) . . . . ?
C72 N8 C69 N9 171.6(7) . . . . ?
C72 N8 C70 C71 -170.7(8) . . . . ?
C72 C73 C74 C75 -0.6(12) . . . . ?
C73 C72 C77 C76 2.6(12) . . . . ?
C73 C72 C77 C80 -175.3(7) . . . . ?
C73 C74 C75 C76 1.9(12) . . . . ?
C73 C74 C75 C79 -179.5(8) . . . . ?
C74 C75 C76 C77 -1.0(12) . . . . ?
C75 C76 C77 C72 -1.2(12) . . . . ?
C75 C76 C77 C80 176.7(7) . . . . ?
C77 C72 C73 C74 -1.7(12) . . . . ?
C77 C72 C73 C78 178.9(8) . . . . ?
C78 C73 C74 C75 178.7(8) . . . . ?
C79 C75 C76 C77 -179.5(7) . . . . ?
C81 N9 C69 Au3 11.5(11) . . . . ?
C81 N9 C69 N8 -173.8(7) . . . . ?
C81 N9 C71 C70 174.3(8) . . . . ?
C81 C82 C83 C84 179.6(7) . . . . ?
C81 C82 C87 C86 -179.3(8) . . . . ?
C82 C83 C84 C85 -1.4(12) . . . . ?
C82 C83 C84 C88 178.8(7) . . . . ?
C83 C82 C87 C86 -0.2(13) . . . . ?
C83 C84 C85 C86 1.8(12) . . . . ?
C83 C84 C88 N10 54.3(10) . . . . ?
C84 C85 C86 C87 -1.5(14) . . . . ?
C85 C84 C88 N10 -125.5(8) . . . . ?
C85 C86 C87 C82 0.7(14) . . . . ?
C87 C82 C83 C84 0.5(12) . . . . ?
C88 N10 C89 Au4 -0.6(11) . . . . ?
C88 N10 C89 N11 -178.8(7) . . . . ?
C88 N10 C90 C91 179.0(7) . . . . ?
C88 C84 C85 C86 -178.3(8) . . . . ?
C89 N10 C88 C84 -102.3(9) . . . . ?
C89 N10 C90 C91 -1.2(10) . . . . ?
C89 N11 C91 C90 0.3(10) . . . . ?
C89 N11 C92 C93 103.8(9) . . . . ?
C89 N11 C92 C97 -76.1(11) . . . . ?
C90 N10 C88 C84 77.4(10) . . . . ?
C90 N10 C89 Au4 179.6(6) . . . . ?
C90 N10 C89 N11 1.4(9) . . . . ?
C91 N11 C89 Au4 -179.3(6) . . . . ?
C91 N11 C89 N10 -1.1(9) . . . . ?
C91 N11 C92 C93 -77.7(11) . . . . ?
C91 N11 C92 C97 102.4(10) . . . . ?
C92 N11 C89 Au4 -0.6(11) . . . . ?
C92 N11 C89 N10 177.6(7) . . . . ?
C92 N11 C91 C90 -178.4(8) . . . . ?
C92 C93 C94 C95 -1.1(13) . . . . ?
C93 C92 C97 C96 -1.9(12) . . . . ?
C93 C92 C97 C100 178.3(8) . . . . ?
C93 C94 C95 C96 -0.8(12) . . . . ?
C93 C94 C95 C99 179.2(8) . . . . ?
C94 C95 C96 C97 1.5(12) . . . . ?
C95 C96 C97 C92 -0.2(13) . . . . ?
C95 C96 C97 C100 179.6(8) . . . . ?
C97 C92 C93 C94 2.5(12) . . . . ?
C97 C92 C93 C98 -178.3(8) . . . . ?
C98 C93 C94 C95 179.7(8) . . . . ?
C99 C95 C96 C97 -178.5(8) . . . . ?
C101 N12 C112 C107 -1.4(9) . . . . ?
C101 N12 C112 C111 178.9(8) . . . . ?
C101 C102 C103 C104 0.5(15) . . . . ?
C101 C106 C107 C108 179.4(9) . . . . ?
C101 C106 C107 C112 -0.4(9) . . . . ?
C102 C101 C106 C105 0.8(12) . . . . ?
C102 C101 C106 C107 179.1(8) . . . . ?
C102 C103 C104 C105 0.7(18) . . . . ?
C103 C104 C105 C106 -1.2(17) . . . . ?
C104 C105 C106 C101 0.4(14) . . . . ?
C104 C105 C106 C107 -177.2(10) . . . . ?
C105 C106 C107 C108 -2.7(18) . . . . ?
C105 C106 C107 C112 177.5(10) . . . . ?
C106 C101 C102 C103 -1.2(13) . . . . ?
C106 C107 C108 C109 179.7(9) . . . . ?
C106 C107 C112 N12 1.1(9) . . . . ?
C106 C107 C112 C111 -179.1(7) . . . . ?
C107 C108 C109 C110 -0.2(15) . . . . ?
C108 C107 C112 N12 -178.7(7) . . . . ?
C108 C107 C112 C111 1.0(12) . . . . ?
C108 C109 C110 C111 0.6(15) . . . . ?
C109 C110 C111 C112 -0.1(13) . . . . ?
C110 C111 C112 N12 179.0(8) . . . . ?
C110 C111 C112 C107 -0.7(12) . . . . ?
C112 N12 C101 C102 -178.4(8) . . . . ?
C112 N12 C101 C106 1.2(9) . . . . ?
C112 C107 C108 C109 -0.6(13) . . . . ?
C113 N13 C124 C119 -0.8(8) . . . . ?
C113 N13 C124 C123 -179.7(8) . . . . ?
C113 C114 C115 C116 -0.5(12) . . . . ?
C113 C118 C119 C120 178.7(9) . . . . ?
C113 C118 C119 C124 0.3(8) . . . . ?
C114 C113 C118 C117 1.3(11) . . . . ?
C114 C113 C118 C119 -179.4(7) . . . . ?
C114 C115 C116 C117 1.3(14) . . . . ?
C115 C116 C117 C118 -0.7(13) . . . . ?
C116 C117 C118 C113 -0.5(12) . . . . ?
C116 C117 C118 C119 -179.5(9) . . . . ?
C117 C118 C119 C120 -2.2(16) . . . . ?
C117 C118 C119 C124 179.4(9) . . . . ?
C118 C113 C114 C115 -0.7(11) . . . . ?
C118 C119 C120 C121 -176.9(8) . . . . ?
C118 C119 C124 N13 0.3(8) . . . . ?
C118 C119 C124 C123 179.4(7) . . . . ?
C119 C120 C121 C122 -2.5(13) . . . . ?
C120 C119 C124 N13 -178.4(7) . . . . ?
C120 C119 C124 C123 0.7(11) . . . . ?
C120 C121 C122 C123 1.6(14) . . . . ?
C121 C122 C123 C124 0.5(13) . . . . ?
C122 C123 C124 N13 177.3(8) . . . . ?
C122 C123 C124 C119 -1.6(11) . . . . ?
C124 N13 C113 C114 179.6(7) . . . . ?
C124 N13 C113 C118 1.0(8) . . . . ?
C124 C119 C120 C121 1.3(12) . . . . ?
C125 N14 C126 C127 -1.3(11) . . . . ?
C125 N14 C128 C129 -104.2(9) . . . . ?
C125 N14 C128 C133 75.4(10) . . . . ?
C125 N15 C127 C126 0.5(11) . . . . ?
C125 N15 C137 C138 95.4(9) . . . . ?
C126 N14 C125 Au5 -177.5(6) . . . . ?
C126 N14 C125 N15 1.6(9) . . . . ?
C126 N14 C128 C129 80.6(11) . . . . ?
C126 N14 C128 C133 -99.8(10) . . . . ?
C127 N15 C125 Au5 177.8(6) . . . . ?
C127 N15 C125 N14 -1.2(9) . . . . ?
C127 N15 C137 C138 -91.2(10) . . . . ?
C128 N14 C125 Au5 6.8(11) . . . . ?
C128 N14 C125 N15 -174.2(7) . . . . ?
C128 N14 C126 C127 174.4(8) . . . . ?
C128 C129 C130 C131 3.0(13) . . . . ?
C129 C128 C133 C132 2.4(12) . . . . ?
C129 C128 C133 C136 -177.6(8) . . . . ?
C129 C130 C131 C132 0.6(12) . . . . ?
C129 C130 C131 C135 179.0(8) . . . . ?
C130 C131 C132 C133 -3.0(12) . . . . ?
C131 C132 C133 C128 1.5(12) . . . . ?
C131 C132 C133 C136 -178.5(8) . . . . ?
C133 C128 C129 C130 -4.6(12) . . . . ?
C133 C128 C129 C134 176.8(8) . . . . ?
C134 C129 C130 C131 -178.4(8) . . . . ?
C135 C131 C132 C133 178.7(8) . . . . ?
C137 N15 C125 Au5 -8.1(11) . . . . ?
C137 N15 C125 N14 173.0(7) . . . . ?
C137 N15 C127 C126 -173.8(8) . . . . ?
C137 C138 C139 C138 -174.7(8) . . . 2 ?
C137 C138 C141 C140 175.1(6) . . . . ?
C139 C138 C141 C140 0.3(11) . . . . ?
C141 C138 C139 C138 -0.1(5) . . . 2 ?
C141 C140 C141 C138 -0.1(5) 2 . . . ?

loop_
_exptl_oxdiff_crystal_face_indexfrac_h
_exptl_oxdiff_crystal_face_indexfrac_k
_exptl_oxdiff_crystal_face_indexfrac_l
_exptl_oxdiff_crystal_face_x
_exptl_oxdiff_crystal_face_y
_exptl_oxdiff_crystal_face_z
26.1576 16.5141 -28.5142 -0.1396 -0.5805 0.8022
33.8544 -9.7594 -30.3056 0.1180 0.4958 0.8604
-20.2842 -19.7654 23.5868 0.1750 0.7289 -0.6619
-25.6897 17.5284 20.8511 -0.1866 -0.7818 -0.5950
13.1122 0.3780 -72.5000 -0.7723 0.1856 0.6076
2.7956 0.9791 70.5881 0.9473 -0.2270 -0.2262
-24.5715 -2.6019 -45.4748 -0.8961 0.2140 -0.3889
1.8560 23.9922 -6.8280 -0.2284 -0.9554 0.1872
-36.6753 1.8563 34.5090 -0.0464 -0.1876 -0.9812
21.2855 2.3955 51.4130 0.9315 -0.2232 0.2872
31.2827 2.1544 -53.0192 -0.2924 0.0712 0.9536
